data_7118308
loop_
_publ_author_name
'Martin-Sabi, Merc\`e'
'Winter, Ross Stuart'
'Lydon, Claire'
'Cameron, Jamie M.'
'Long, De-Liang'
'Cronin, Leroy'

_publ_section_title
;
 Rearrangement of {\a-P2W15} to {PW6} moieties during the assembly of
 transition-metal-linked polyoxometalate clusters.
;
_journal_issue 5
_journal_name_full 'Chemical communications (Cambridge, England)'
_journal_page_first 919
_journal_page_last 921
_journal_paper_doi 10.1039/c5cc08486e
_journal_volume 52
_journal_year 2016
_chemical_formula_sum 'Co6 H224 Li14 Na9 O250 P5 W36'
_chemical_formula_weight 11656.89
_chemical_name_systematic
;
 ?
;
_space_group_IT_number 2
_symmetry_cell_setting triclinic
_symmetry_space_group_name_Hall '-P 1'
_symmetry_space_group_name_H-M 'P -1'
_atom_sites_solution_hydrogens none
_atom_sites_solution_primary direct
_atom_sites_solution_secondary difmap
_audit_creation_method SHELXL-97
_audit_update_record
;
2015-10-11 deposited with the CCDC.
2015-11-09 downloaded from the CCDC.
;
_cell_angle_alpha 94.512(2)
_cell_angle_beta 99.078(2)
_cell_angle_gamma 93.145(2)
_cell_formula_units_Z 2
_cell_length_a 14.5199(4)
_cell_length_b 25.6135(7)
_cell_length_c 27.6975(8)
_cell_measurement_reflns_used 23209
_cell_measurement_temperature 150(2)
_cell_measurement_theta_max 25.6
_cell_measurement_theta_min 2.87
_cell_volume 10116.6(5)
_computing_cell_refinement
;
CrysAlisPro, Oxford Diffraction Ltd.,
Version 1.171.33.55 (release 05-01-2010 CrysAlis171 .NET)
(compiled Jan  5 2010,16:28:46)
;
_computing_data_collection
;
CrysAlisPro, Oxford Diffraction Ltd.,
Version 1.171.33.55 (release 05-01-2010 CrysAlis171 .NET)
(compiled Jan  5 2010,16:28:46)
;
_computing_data_reduction
;
CrysAlisPro, Oxford Diffraction Ltd.,
Version 1.171.33.55 (release 05-01-2010 CrysAlis171 .NET)
(compiled Jan  5 2010,16:28:46)
;
_computing_structure_refinement 'SHELXL-97 (Sheldrick, 2008)'
_computing_structure_solution 'SHELXS-97 (Sheldrick, 2008)'
_diffrn_ambient_temperature 150(2)
_diffrn_measured_fraction_theta_full 0.998
_diffrn_measured_fraction_theta_max 0.998
_diffrn_measurement_device_type 'Xcalibur, Atlas, Gemini ultra'
_diffrn_measurement_method '\w & \p scans'
_diffrn_radiation_monochromator graphite
_diffrn_radiation_source 'fine-focus sealed tube'
_diffrn_radiation_type MoK\a
_diffrn_radiation_wavelength 0.71073
_diffrn_reflns_av_R_equivalents 0.1050
_diffrn_reflns_av_sigmaI/netI 0.1699
_diffrn_reflns_limit_h_max 17
_diffrn_reflns_limit_h_min -17
_diffrn_reflns_limit_k_max 31
_diffrn_reflns_limit_k_min -31
_diffrn_reflns_limit_l_max 33
_diffrn_reflns_limit_l_min -33
_diffrn_reflns_number 156837
_diffrn_reflns_theta_full 25.68
_diffrn_reflns_theta_max 25.68
_diffrn_reflns_theta_min 2.87
_diffrn_standards_decay_% none
_exptl_absorpt_coefficient_mu 21.056
_exptl_absorpt_correction_T_max 0.4864
_exptl_absorpt_correction_T_min 0.0668
_exptl_absorpt_correction_type analytical
_exptl_absorpt_process_details
;
CrysAlisPro, Oxford Diffraction Ltd.,
Version 1.171.33.55 (release 05-01-2010 CrysAlis171 .NET)
(compiled Jan  5 2010,16:28:46)
Analytical numeric absorption correction using a multifaceted crystal
            model based on expressions derived by R.C. Clark & J.S. Reid.
(Clark, R. C. & Reid, J. S. (1995). Acta Cryst. A51, 887-897)
;
_exptl_crystal_colour pink
_exptl_crystal_density_diffrn 3.827
_exptl_crystal_density_meas ?
_exptl_crystal_density_method 'not measured'
_exptl_crystal_description block
_exptl_crystal_F_000 10532
_exptl_crystal_size_max 0.28
_exptl_crystal_size_mid 0.08
_exptl_crystal_size_min 0.04
_refine_diff_density_max 2.25
_refine_diff_density_min -2.05
_refine_diff_density_rms 0.29
_refine_ls_extinction_coef none
_refine_ls_extinction_method none
_refine_ls_goodness_of_fit_ref 0.802
_refine_ls_hydrogen_treatment none
_refine_ls_matrix_type full
_refine_ls_number_parameters 1918
_refine_ls_number_reflns 38352
_refine_ls_number_restraints 0
_refine_ls_restrained_S_all 0.802
_refine_ls_R_factor_all 0.1339
_refine_ls_R_factor_gt 0.0492
_refine_ls_shift/su_max 0.001
_refine_ls_shift/su_mean 0.000
_refine_ls_structure_factor_coef Fsqd
_refine_ls_weighting_details 'calc w=1/[\s^2^(Fo^2^)+(0.0506P)^2^+0.0000P] where P=(Fo^2^+2Fc^2^)/3'
_refine_ls_weighting_scheme calc
_refine_ls_wR_factor_gt 0.1068
_refine_ls_wR_factor_ref 0.1210
_reflns_number_gt 16298
_reflns_number_total 38352
_reflns_threshold_expression >2\s(I)
_cod_data_source_file c5cc08486e2.cif
_cod_data_source_block cl3-20
_cod_depositor_comments
;
The following automatic conversions were performed:

'_exptl_crystal_density_meas' value 'none' was changed to '?' - the
value is perceived as not measured.

Automatic conversion script
Id: cif_fix_values 4268 2015-11-12 08:31:59Z antanas 
;
_cod_original_sg_symbol_H-M P-1
_cod_original_formula_sum 'H224 Co6 Li14 Na9 O250 P5 W36'
_cod_database_code 7118308

loop_
_symmetry_equiv_pos_as_xyz
'x, y, z'
'-x, -y, -z'

loop_
_atom_site_label
_atom_site_type_symbol
_atom_site_fract_x
_atom_site_fract_y
_atom_site_fract_z
_atom_site_U_iso_or_equiv
_atom_site_adp_type
_atom_site_occupancy
_atom_site_symmetry_multiplicity
_atom_site_calc_flag
_atom_site_refinement_flags
W1 W -0.04080(7) 0.37668(4) 0.16974(4) 0.0496(4) Uani 0.8363(15) 1 d P
W1' W 0.0422(6) 0.4416(3) 0.2057(3) 0.062(2) Uani 0.1637(15) 1 d P
W2 W 0.00278(8) 0.47845(4) 0.25910(5) 0.0543(4) Uani 0.8363(15) 1 d P
W2' W -0.0997(5) 0.4572(3) 0.2922(3) 0.065(2) Uani 0.1637(15) 1 d P
W3' W -0.1468(5) 0.3543(3) 0.2023(3) 0.065(2) Uani 0.1637(15) 1 d P
W3 W -0.18482(7) 0.39092(4) 0.25514(4) 0.0486(4) Uani 0.8363(15) 1 d P
W4 W 0.19902(6) 0.33412(4) 0.20790(3) 0.0456(2) Uani 1 1 d .
W5 W -0.00087(6) 0.24130(3) 0.20370(3) 0.0441(2) Uani 1 1 d .
W6 W -0.14354(5) 0.25572(3) 0.28934(4) 0.0457(3) Uani 1 1 d .
W7 W -0.09680(6) 0.36401(3) 0.38465(4) 0.0424(2) Uani 1 1 d .
W8 W 0.09040(7) 0.45093(3) 0.38878(4) 0.0495(3) Uani 1 1 d .
W9 W 0.24294(6) 0.43562(3) 0.29736(4) 0.0497(3) Uani 1 1 d .
W10 W 0.34764(5) 0.24739(3) 0.29105(3) 0.0390(2) Uani 1 1 d .
W11 W 0.15163(5) 0.15663(3) 0.28665(3) 0.0374(2) Uani 1 1 d .
W12 W 0.00964(5) 0.17082(3) 0.37312(3) 0.0351(2) Uani 1 1 d .
W13 W 0.05431(5) 0.27695(3) 0.46648(3) 0.0319(2) Uani 1 1 d .
W14 W 0.24203(6) 0.36398(3) 0.47040(3) 0.0372(2) Uani 1 1 d .
W15 W 0.39207(5) 0.34892(3) 0.38045(3) 0.0393(2) Uani 1 1 d .
W16 W 0.20091(5) 0.07597(3) 0.55111(3) 0.0284(2) Uani 1 1 d .
W17 W 0.34418(5) 0.06044(3) 0.46396(3) 0.0306(2) Uani 1 1 d .
W18 W 0.55195(5) 0.15528(3) 0.46729(3) 0.0347(2) Uani 1 1 d .
W19 W 0.59834(5) 0.25803(3) 0.55688(3) 0.0367(2) Uani 1 1 d .
W20 W 0.63074(5) 0.13219(3) 0.58845(3) 0.0356(2) Uani 1 1 d .
W21 W 0.42353(5) 0.03807(3) 0.58597(3) 0.0314(2) Uani 1 1 d .
W22 W 0.68313(6) 0.15178(4) 0.81112(4) 0.0513(3) Uani 1 1 d .
W23 W 0.48802(6) 0.06201(3) 0.80952(3) 0.0438(2) Uani 1 1 d .
W24 W 0.26656(6) 0.09987(3) 0.77343(3) 0.0436(2) Uani 1 1 d .
W25 W 0.23209(6) 0.22837(3) 0.73862(3) 0.0416(2) Uani 1 1 d .
W26 W 0.42056(6) 0.31515(3) 0.73966(3) 0.0424(2) Uani 1 1 d .
W27 W 0.65024(6) 0.27616(3) 0.77687(4) 0.0481(3) Uani 1 1 d .
W28 W 0.67751(17) 0.20206(10) 0.94360(6) 0.0596(7) Uani 0.872(7) 1 d P
W28' W 0.6409(15) 0.1849(7) 0.9469(6) 0.088(5) Uiso 0.128(7) 1 d P
W29 W 0.47571(7) 0.10914(4) 0.94287(4) 0.0601(3) Uani 1 1 d .
W30 W 0.25451(8) 0.14678(4) 0.90753(4) 0.0621(3) Uani 1 1 d .
W31 W 0.22215(18) 0.27890(9) 0.87180(5) 0.0523(6) Uani 0.872(7) 1 d P
W31' W 0.1855(13) 0.2649(6) 0.8657(6) 0.068(5) Uiso 0.128(7) 1 d P
W32 W 0.40784(7) 0.36441(4) 0.87240(4) 0.0612(3) Uani 1 1 d .
W33' W 0.6021(15) 0.3221(6) 0.9108(6) 0.083(5) Uiso 0.128(7) 1 d P
W33 W 0.64452(18) 0.32519(5) 0.90971(6) 0.0543(6) Uani 0.872(7) 1 d P
W34' W 0.3708(4) 0.1966(2) 1.02577(18) 0.0917(17) Uani 0.25 1 d P
W34 W 0.52535(10) 0.22498(6) 1.03728(5) 0.0646(4) Uani 0.75 1 d P
W35 W 0.30436(10) 0.26206(6) 1.00248(5) 0.0639(4) Uani 0.75 1 d P
W35' W 0.3398(5) 0.3216(2) 0.9941(2) 0.098(2) Uani 0.25 1 d P
W36' W 0.5601(5) 0.2835(2) 1.0310(2) 0.095(2) Uani 0.25 1 d P
W36 W 0.49196(10) 0.34834(5) 1.00280(5) 0.0643(4) Uani 0.75 1 d P
Co1 Co 0.38842(16) 0.25346(9) 0.47063(10) 0.0298(6) Uani 1 1 d .
Co2 Co 0.21374(15) 0.17340(9) 0.46770(10) 0.0284(6) Uani 1 1 d .
Co3 Co 0.34474(16) 0.16030(9) 0.38683(10) 0.0321(7) Uani 1 1 d .
Co4 Co 0.51331(16) 0.21743(9) 0.66272(10) 0.0340(7) Uani 1 1 d .
Co5 Co 0.54332(16) 0.10297(10) 0.69487(10) 0.0360(7) Uani 1 1 d .
Co6 Co 0.33777(16) 0.13738(9) 0.66049(10) 0.0319(7) Uani 1 1 d .
Na1 Na 0.2540(13) 0.2730(7) 0.5622(8) 0.079(6) Uiso 0.50 1 d P
Na1' Na 0.2896(14) 0.2639(8) 0.6214(9) 0.091(6) Uiso 0.50 1 d P
Na2 Na 0.421(2) 0.4170(12) 0.5847(13) 0.072(9) Uiso 0.30 1 d P
Na2' Na 0.4425(19) 0.4104(10) 0.6380(11) 0.059(8) Uiso 0.30 1 d P
Na3 Na 0.1429(18) 0.5727(10) 0.4920(11) 0.054(7) Uiso 0.30 1 d P
Na4 Na -0.0939(9) 0.0425(5) 0.4059(5) 0.069(4) Uiso 0.70 1 d P
Na5 Na 0.3794(19) -0.0269(10) 0.6892(11) 0.081(8) Uiso 0.40 1 d P
Na6 Na 0.6696(19) 0.1926(11) 0.3553(11) 0.062(8) Uiso 0.30 1 d P
Na7 Na 0.584(3) 0.2464(15) 0.3651(17) 0.059(12) Uiso 0.20 1 d P
Na8 Na 0.388(3) 0.1730(15) 0.1631(16) 0.052(11) Uiso 0.20 1 d P
Na9 Na -0.242(3) 0.5392(16) 0.2674(17) 0.064(12) Uiso 0.20 1 d P
Na10 Na 0.883(3) 0.3760(14) 0.7670(15) 0.065(11) Uiso 0.23 1 d P
Na11 Na -0.309(3) 0.2677(17) 0.3660(18) 0.072(13) Uiso 0.20 1 d P
Na12 Na -0.346(3) 0.3893(17) 0.3940(18) 0.068(13) Uiso 0.20 1 d P
P1 P 0.0405(3) 0.35054(18) 0.2914(2) 0.0332(14) Uani 1 1 d .
P2 P 0.2058(3) 0.25726(17) 0.38180(19) 0.0236(12) Uani 1 1 d .
P3 P 0.3955(3) 0.16986(17) 0.55520(19) 0.0233(12) Uani 1 1 d .
P4 P 0.4570(3) 0.18703(19) 0.7685(2) 0.0333(13) Uani 1 1 d .
P5 P 0.4466(4) 0.2400(2) 0.9144(2) 0.0498(16) Uani 1 1 d .
O1 O 0.4116(7) 0.0191(4) 0.5144(4) 0.029(3) Uani 1 1 d .
O2 O 0.0993(7) 0.1497(4) 0.4150(4) 0.032(3) Uani 1 1 d .
O3 O 0.4984(7) 0.2819(4) 0.5212(5) 0.033(3) Uani 1 1 d .
O4 O 0.2666(7) 0.2236(4) 0.4156(4) 0.030(3) Uani 1 1 d .
O5 O 0.4606(8) 0.1682(4) 0.7141(5) 0.039(3) Uani 1 1 d .
O6 O 0.4592(7) -0.0198(4) 0.6081(4) 0.030(3) Uani 1 1 d .
O7 O 0.1650(7) 0.1303(4) 0.5168(5) 0.034(3) Uani 1 1 d .
O8 O 0.2240(7) 0.1106(4) 0.6115(4) 0.029(3) Uani 1 1 d .
O9 O 0.3351(7) 0.2027(4) 0.5222(4) 0.029(3) Uani 1 1 d .
O10 O 0.2952(7) 0.1188(4) 0.4402(4) 0.031(3) Uani 1 1 d .
O11 O 0.5619(7) 0.2646(4) 0.6151(5) 0.042(4) Uani 1 1 d .
O12 O 0.3328(8) 0.0167(4) 0.4131(5) 0.038(3) Uani 1 1 d .
O13 O 0.1371(7) 0.2334(4) 0.4889(5) 0.033(3) Uani 1 1 d .
O14 O 0.4198(7) 0.1000(4) 0.3562(5) 0.038(3) Uani 1 1 d .
O15 O 0.0980(7) 0.0378(4) 0.5515(5) 0.037(3) Uani 1 1 d .
O16 O 0.2942(7) 0.0248(4) 0.5778(4) 0.029(3) Uani 1 1 d .
O17 O 0.5412(7) 0.0709(4) 0.5762(5) 0.033(3) Uani 1 1 d .
O18 O 0.4263(7) 0.0816(4) 0.6417(5) 0.032(3) Uani 1 1 d .
O19 O 0.5837(7) 0.1525(4) 0.6438(5) 0.032(3) Uani 1 1 d .
O20 O 0.3933(7) 0.1866(4) 0.6094(4) 0.029(3) Uani 1 1 d .
O21 O 0.6281(7) 0.1185(4) 0.5174(4) 0.030(3) Uani 1 1 d .
O22 O 0.2332(7) 0.1357(4) 0.3339(5) 0.034(3) Uani 1 1 d .
O23 O 0.3881(8) 0.2079(4) 0.3374(5) 0.037(3) Uani 1 1 d .
O24 O 0.4510(8) 0.1892(4) 0.4422(5) 0.036(3) Uani 1 1 d .
O25 O 0.6234(8) 0.0408(4) 0.6758(5) 0.043(4) Uani 1 1 d .
O26 O 0.4376(8) 0.2771(4) 0.6871(5) 0.037(3) Uani 1 1 d .
O27 O 0.7316(7) 0.1037(5) 0.6097(5) 0.040(4) Uani 1 1 d .
O28 O 0.6063(8) 0.1400(5) 0.4182(5) 0.047(4) Uani 1 1 d .
O29 O 0.2657(7) 0.1988(4) 0.6872(5) 0.037(3) Uani 1 1 d .
O30 O -0.2536(8) 0.2251(5) 0.2850(5) 0.046(4) Uani 1 1 d .
O31 O 0.2924(8) 0.0945(5) 0.7152(6) 0.051(4) Uani 1 1 d .
O32 O 0.6210(8) 0.2455(5) 0.7172(5) 0.052(4) Uani 1 1 d .
O33 O 0.2362(7) 0.0418(4) 0.4888(5) 0.032(3) Uani 1 1 d .
O34 O -0.0813(8) 0.1272(5) 0.3776(5) 0.046(4) Uani 1 1 d .
O35 O 0.3589(7) 0.1116(4) 0.5440(4) 0.028(3) Uani 1 1 d .
O36 O 0.6505(8) 0.1313(5) 0.7466(5) 0.048(4) Uani 1 1 d .
O37 O -0.0217(8) 0.3859(4) 0.2574(5) 0.044(4) Uani 1 1 d .
O38 O 0.6187(7) 0.2175(5) 0.4945(5) 0.040(4) Uani 1 1 d .
O39 O -0.0740(9) 0.2107(6) 0.3228(6) 0.065(5) Uani 1 1 d .
O40 O 0.0590(10) 0.1991(5) 0.2438(5) 0.067(5) Uani 1 1 d .
O41 O 0.3082(8) 0.3132(4) 0.4910(5) 0.034(3) Uani 1 1 d .
O42 O 0.4269(8) 0.3022(5) 0.4189(5) 0.046(4) Uani 1 1 d .
O43 O -0.0233(9) 0.3314(5) 0.4273(6) 0.060(4) Uani 1 1 d .
O44 O 0.6783(8) 0.2001(4) 0.5830(5) 0.041(4) Uani 1 1 d .
O45 O 0.4957(8) 0.0595(4) 0.7479(5) 0.042(4) Uani 1 1 d .
O46 O 0.1197(9) 0.2401(5) 0.7180(5) 0.057(4) Uani 1 1 d .
O47 O 0.4974(7) 0.1755(4) 0.5459(4) 0.025(3) Uani 1 1 d .
O48 O -0.0210(10) 0.2761(5) 0.5094(5) 0.060(4) Uani 1 1 d .
O49 O 0.1461(10) 0.4099(5) 0.4310(5) 0.056(4) Uani 1 1 d .
O50 O 0.1583(10) 0.2952(6) 0.4132(5) 0.062(4) Uani 1 1 d .
O51 O 0.2772(9) 0.4128(5) 0.5158(5) 0.055(4) Uani 1 1 d .
O52 O -0.0272(9) 0.2013(5) 0.1499(5) 0.057(4) Uani 1 1 d .
O53 O 0.3176(9) 0.3927(5) 0.3309(6) 0.067(5) Uani 1 1 d .
O54 O 0.2291(10) 0.2628(7) 0.8080(6) 0.091(6) Uani 1 1 d .
O55 O 0.6831(8) 0.3090(5) 0.5624(5) 0.047(4) Uani 1 1 d .
O56 O 0.4698(7) 0.0927(5) 0.4662(5) 0.039(4) Uani 1 1 d .
O57 O -0.1502(9) 0.3983(5) 0.3250(6) 0.055(4) Uani 1 1 d .
O58 O 0.5109(10) 0.0001(5) 0.8239(5) 0.062(4) Uani 1 1 d .
O59 O 0.2806(9) 0.3019(6) 0.2490(5) 0.058(4) Uani 1 1 d .
O60 O 0.0173(10) 0.4767(5) 0.3294(6) 0.065(5) Uani 1 1 d .
O61 O 0.1426(9) 0.1046(5) 0.2428(6) 0.059(4) Uani 1 1 d .
O62 O -0.0558(9) 0.3056(5) 0.1779(5) 0.055(4) Uani 1 1 d .
O63 O 0.4162(11) 0.3105(6) 0.3232(6) 0.074(5) Uani 1 1 d .
O64 O 0.4030(12) 0.3428(5) 0.8090(6) 0.086(6) Uani 1 1 d .
O65 O 0.4879(10) 0.3930(6) 0.3900(5) 0.064(4) Uani 1 1 d .
O66 O 0.2494(10) 0.3312(5) 0.1557(5) 0.064(4) Uani 1 1 d .
O67 O -0.1347(10) 0.3011(5) 0.3451(6) 0.068(5) Uani 1 1 d .
O68 O 0.0455(9) 0.1353(6) 0.3145(6) 0.071(5) Uani 1 1 d .
O69 O 0.1697(10) 0.0578(6) 0.7668(5) 0.066(5) Uani 1 1 d .
O70 O 0.1292(9) 0.4646(5) 0.2607(5) 0.054(4) Uani 1 1 d .
O71 O 0.4191(9) 0.2331(5) 0.2479(5) 0.057(4) Uani 1 1 d .
O72 O -0.1855(9) 0.3744(5) 0.4158(6) 0.066(5) Uani 1 1 d .
O73 O 0.7403(9) 0.3195(5) 0.7716(6) 0.062(4) Uani 1 1 d .
O74 O 0.4713(11) 0.0829(5) 0.8815(6) 0.073(5) Uani 1 1 d .
O75 O 0.1068(9) 0.5115(5) 0.4222(5) 0.054(4) Uani 1 1 d .
O76 O 0.1123(9) 0.2774(5) 0.1976(6) 0.073(5) Uani 1 1 d .
O77 O 0.0894(9) 0.3726(5) 0.1811(5) 0.060(4) Uani 1 1 d .
O78 O 0.1868(11) 0.4520(6) 0.3523(6) 0.082(5) Uani 1 1 d .
O79 O 0.7924(9) 0.1281(5) 0.8247(5) 0.061(4) Uani 1 1 d .
O80 O -0.1861(8) 0.3170(5) 0.2542(5) 0.052(4) Uani 1 1 d .
O81 O 0.4123(10) 0.3762(5) 0.7181(5) 0.060(4) Uani 1 1 d .
O82 O 0.2639(11) 0.1189(6) 0.8490(6) 0.078(5) Uani 1 1 d .
O83 O 0.4006(11) 0.4302(5) 0.8681(5) 0.070(5) Uani 1 1 d .
O84 O 0.7780(10) 0.1833(6) 0.9738(6) 0.075(5) Uani 1 1 d .
O85 O 0.1611(10) 0.1155(6) 0.9165(6) 0.088(6) Uani 1 1 d .
O86 O 0.6551(11) 0.3002(6) 0.8498(6) 0.075(5) Uani 1 1 d .
O87 O 0.2525(10) 0.4017(6) 0.2350(7) 0.081(6) Uani 1 1 d .
O88 O 0.1326(8) 0.3398(5) 0.4939(6) 0.063(5) Uani 1 1 d .
O89 O 0.4416(10) 0.2580(6) 0.9691(6) 0.073(5) Uani 1 1 d .
O90 O -0.1175(11) 0.2302(6) 0.2266(6) 0.081(5) Uani 1 1 d .
O91 O 0.2366(10) 0.2076(6) 0.2690(6) 0.075(5) Uani 1 1 d .
O92 O 0.6884(11) 0.1855(8) 0.8813(7) 0.113(7) Uani 1 1 d .
O93 O 0.3186(10) 0.4896(5) 0.2948(6) 0.069(5) Uani 1 1 d .
O94 O 0.2667(9) 0.2863(6) 0.3497(6) 0.066(5) Uani 1 1 d .
O95 O 0.0323(12) 0.3680(6) 0.3429(7) 0.087(6) Uani 1 1 d .
O96 O -0.0341(12) 0.4320(7) 0.4038(7) 0.095(6) Uani 1 1 d .
O97 O 0.3155(11) 0.3794(5) 0.4216(6) 0.075(5) Uani 1 1 d .
O99 O 0.6226(9) 0.2243(5) 1.0033(5) 0.057(4) Uani 1 1 d .
O100 O 0.1372(10) 0.3584(6) 0.2804(6) 0.074(5) Uani 1 1 d .
O101 O 0.5481(11) 0.3156(6) 0.7706(6) 0.082(6) Uani 1 1 d .
O102 O 0.3539(10) 0.0532(7) 0.7995(6) 0.079(5) Uani 1 1 d .
O103 O -0.0674(10) 0.3793(6) 0.1067(6) 0.079(5) Uani 1 1 d .
O104 O -0.0108(9) 0.2299(5) 0.4135(6) 0.069(5) Uani 1 1 d .
O105 O 0.3972(11) 0.2339(7) 0.7681(7) 0.091(6) Uiso 1 1 d .
O106 O 0.1064(10) 0.2965(6) 0.8676(6) 0.069(5) Uani 1 1 d .
O107 O 0.5937(11) 0.3361(7) 0.9741(6) 0.091(6) Uani 1 1 d .
O108 O 0.4197(10) 0.3637(6) 0.9451(6) 0.080(5) Uani 1 1 d .
O109 O -0.3041(11) 0.4025(6) 0.2462(6) 0.084(5) Uiso 1 1 d .
O110 O 0.7267(10) 0.3746(6) 0.9208(6) 0.076(5) Uiso 1 1 d .
O111 O 0.4188(12) 0.1414(7) 0.7943(7) 0.097(6) Uiso 1 1 d .
O112 O 0.5586(13) 0.2053(7) 0.7935(8) 0.111(7) Uiso 1 1 d .
O113 O 0.3891(12) 0.2744(7) 0.8820(7) 0.094(6) Uiso 1 1 d .
O114 O 0.4091(12) 0.1840(7) 0.9060(7) 0.102(6) Uiso 1 1 d .
O115 O 0.5484(14) 0.2488(8) 0.9088(8) 0.121(7) Uiso 1 1 d .
O116 O -0.0011(10) 0.2953(6) 0.2775(6) 0.069(5) Uiso 1 1 d .
O117 O 0.1293(10) 0.2214(6) 0.3477(6) 0.067(4) Uiso 1 1 d .
O118 O 0.2918(10) 0.2964(6) 0.7315(6) 0.077(5) Uiso 1 1 d .
O119 O 0.7264(13) 0.2225(7) 0.7993(8) 0.107(6) Uiso 1 1 d .
O120 O 0.6038(13) 0.1026(7) 0.8303(8) 0.108(6) Uiso 1 1 d .
O121 O 0.2226(11) 0.1672(6) 0.7687(7) 0.083(5) Uiso 1 1 d .
O122 O 0.4986(11) 0.0541(7) 0.9714(7) 0.094(6) Uiso 1 1 d .
O123 O 0.3481(12) 0.1040(7) 0.9406(8) 0.105(6) Uiso 1 1 d .
O124 O 0.5928(11) 0.1418(7) 0.9452(6) 0.080(5) Uiso 1 1 d .
O125 O 0.7163(13) 0.2735(8) 0.9424(8) 0.116(7) Uiso 1 1 d .
O126 O 0.5379(12) 0.3567(7) 0.8820(7) 0.093(6) Uiso 1 1 d .
O127 O 0.2853(13) 0.3464(7) 0.8714(8) 0.113(7) Uiso 1 1 d .
O128 O 0.2149(13) 0.2086(8) 0.8824(8) 0.114(7) Uiso 1 1 d .
O129 O 0.2512(10) 0.2887(6) 0.9441(6) 0.069(4) Uiso 1 1 d .
O130 O 0.2778(10) 0.1907(6) 0.9703(6) 0.075(5) Uiso 1 1 d .
O131 O 0.0024(12) 0.5451(7) 0.2518(7) 0.096(6) Uiso 1 1 d .
O132 O 0.5229(13) 0.4086(7) 1.0379(8) 0.112(7) Uiso 1 1 d .
O133 O 0.2167(14) 0.2657(8) 1.0371(8) 0.122(7) Uiso 1 1 d .
O134 O 0.4765(11) 0.1584(6) 1.0021(7) 0.091(6) Uiso 1 1 d .
O145 O 0.5774(14) 0.2085(8) 1.0950(9) 0.052(6) Uiso 0.60 1 d P
O151 O -0.0174(13) 0.4491(7) 0.1895(7) 0.079(6) Uiso 1 1 d .
O152 O -0.1639(13) 0.3827(8) 0.1885(8) 0.086(7) Uiso 1 1 d .
O153 O -0.1294(12) 0.4616(7) 0.2557(8) 0.080(6) Uiso 1 1 d .
O154 O 0.3729(17) 0.3314(9) 1.0197(9) 0.106(10) Uiso 1 1 d .
O155 O 0.531(2) 0.3024(12) 1.0453(12) 0.154(13) Uiso 1 1 d .
O156 O 0.4020(14) 0.2347(9) 1.0466(9) 0.118(7) Uiso 1 1 d .
O202 O -0.2148(11) 0.2291(6) 0.4204(6) 0.081(5) Uiso 1 1 d .
O203 O 0.3885(10) 0.3208(6) 0.5949(6) 0.075(5) Uiso 1 1 d .
O204 O 0.1559(10) 0.2150(6) 0.5905(6) 0.071(5) Uiso 1 1 d .
O205 O 0.8093(11) 0.1142(6) 0.7077(7) 0.055(5) Uiso 0.80 1 d P
O206 O 0.0642(11) 0.0918(6) 0.6581(6) 0.082(5) Uiso 1 1 d .
O207 O 0.8207(12) 0.1802(7) 0.5120(7) 0.063(5) Uiso 0.80 1 d P
O208 O 0.7761(12) 0.2358(7) 0.6732(7) 0.067(5) Uiso 0.80 1 d P
O209 O 0.1520(11) -0.0533(6) 0.4484(7) 0.058(5) Uiso 0.80 1 d P
O210 O 0.2306(11) -0.0768(6) 0.5577(7) 0.087(5) Uiso 1 1 d .
O211 O 0.0245(12) 0.4173(7) 0.5282(7) 0.068(6) Uiso 0.80 1 d P
O212 O 0.1734(12) 0.0318(7) 0.3446(7) 0.066(5) Uiso 0.80 1 d P
O213 O -0.2633(14) 0.1258(8) 0.3285(8) 0.069(6) Uiso 0.70 1 d P
O214 O 0.2071(13) -0.0049(7) 0.6675(8) 0.060(6) Uiso 0.70 1 d P
O216 O -0.0269(12) 0.0919(7) 0.4836(8) 0.052(5) Uiso 0.70 1 d P
O217 O 0.6293(16) 0.3205(9) 0.3197(9) 0.086(7) Uiso 0.70 1 d P
O219 O -0.0254(14) 0.0075(8) 0.6088(8) 0.065(6) Uiso 0.70 1 d P
O220 O 0.0368(17) 0.1596(10) 0.8053(10) 0.051(7) Uiso 0.50 1 d P
O221 O 0.3670(14) 0.4916(8) 0.4364(8) 0.069(6) Uiso 0.70 1 d P
O222 O 0.2861(17) -0.0069(10) 0.8715(10) 0.076(8) Uiso 0.60 1 d P
O224 O 0.9143(15) 0.2239(8) 0.7711(9) 0.057(7) Uiso 0.60 1 d P
O225 O 0.8793(17) 0.2736(10) 0.8791(11) 0.054(8) Uiso 0.50 1 d P
O226 O -0.0304(14) 0.1785(8) 0.6715(9) 0.051(6) Uiso 0.60 1 d P
O227 O 0.5189(16) 0.3883(9) 0.5149(10) 0.040(7) Uiso 0.50 1 d P
O228 O 0.6863(17) -0.0416(10) 0.7263(11) 0.054(8) Uiso 0.50 1 d P
O229 O 0.4019(19) 0.2702(11) 0.1455(11) 0.063(9) Uiso 0.50 1 d P
O232 O 0.627(3) 0.3036(13) 0.4346(14) 0.075(11) Uiso 0.50 1 d P
O233 O 0.587(2) 0.3723(12) 0.6610(12) 0.065(9) Uiso 0.50 1 d P
O234 O 0.532(4) 0.437(2) 0.647(3) 0.046(18) Uiso 0.20 1 d P
O235 O 0.5313(17) 0.1478(10) 0.2874(10) 0.051(7) Uiso 0.50 1 d P
O236 O 0.605(2) 0.4259(12) 0.7952(13) 0.053(10) Uiso 0.40 1 d P
O237 O 0.3031(18) 0.4239(10) 0.6314(11) 0.055(8) Uiso 0.50 1 d P
O238 O 0.711(2) 0.0478(12) 0.9073(13) 0.046(9) Uiso 0.40 1 d P
O239 O 0.478(2) 0.3669(11) 0.2428(12) 0.043(9) Uiso 0.40 1 d P
O240 O 0.228(2) 0.1805(13) 0.1635(14) 0.062(10) Uiso 0.40 1 d P
O241 O 0.329(2) 0.3938(12) 0.0969(13) 0.079(10) Uiso 0.50 1 d P
O242 O 0.1808(18) 0.3369(10) 0.6033(11) 0.055(8) Uiso 0.50 1 d P
O244 O 0.177(2) 0.4748(13) 0.1496(14) 0.060(10) Uiso 0.40 1 d P
O245 O -0.079(2) 0.0512(11) 0.2662(12) 0.072(9) Uiso 0.50 1 d P
O246 O 0.173(3) 0.3754(15) 0.7553(16) 0.038(11) Uiso 0.30 1 d P
O248 O 0.146(2) 0.5065(12) 0.5328(13) 0.056(10) Uiso 0.40 1 d P
O249 O -0.145(2) 0.3521(12) 0.5286(13) 0.048(9) Uiso 0.40 1 d P
O250 O -0.318(3) 0.3134(18) 0.4491(19) 0.092(16) Uiso 0.40 1 d P
O251 O 0.737(2) 0.4190(11) 0.6115(12) 0.075(9) Uiso 0.50 1 d P
O252 O 0.895(2) 0.3196(14) 0.9917(14) 0.067(11) Uiso 0.40 1 d P
O253 O 0.016(3) 0.0932(15) 0.1510(16) 0.079(12) Uiso 0.40 1 d P
O254 O 0.102(2) 0.3498(13) 0.0693(14) 0.063(11) Uiso 0.40 1 d P
O255 O -0.388(2) 0.2609(13) 0.2084(14) 0.059(10) Uiso 0.40 1 d P
O257 O 0.383(2) 0.4569(12) 0.1857(13) 0.050(9) Uiso 0.40 1 d P
O258 O 0.005(3) 0.3242(14) 0.7729(16) 0.075(12) Uiso 0.40 1 d P
O260 O 0.537(4) -0.043(2) 0.919(2) 0.093(19) Uiso 0.30 1 d P
O261 O -0.041(2) 0.2168(12) 0.5893(13) 0.046(9) Uiso 0.40 1 d P
O262 O -0.325(3) 0.4475(14) 0.3633(16) 0.037(11) Uiso 0.30 1 d P
O263 O -0.058(3) 0.2322(18) 0.0498(19) 0.066(14) Uiso 0.30 1 d P
O265 O 0.081(3) 0.0034(16) 0.8417(18) 0.053(13) Uiso 0.30 1 d P
O266 O 0.292(3) -0.0654(16) 0.7725(17) 0.051(12) Uiso 0.30 1 d P
O268 O 0.333(3) 0.1244(17) 1.0588(18) 0.058(13) Uiso 0.30 1 d P
O269 O 0.415(3) 0.4764(16) 0.7758(17) 0.050(12) Uiso 0.30 1 d P
O270 O -0.027(3) 0.5822(15) 0.3673(16) 0.043(11) Uiso 0.30 1 d P
O272 O 0.226(4) 0.567(2) 0.243(2) 0.10(2) Uiso 0.30 1 d P
O275 O 0.253(3) 0.5355(19) 0.864(2) 0.118(17) Uiso 0.40 1 d P
O276 O 0.757(4) 0.316(2) 1.055(2) 0.079(16) Uiso 0.30 1 d P
O277 O -0.338(5) 0.310(3) 0.082(3) 0.07(2) Uiso 0.20 1 d P
O278 O 0.888(4) 0.379(2) 0.856(2) 0.041(17) Uiso 0.20 1 d P
O301 O -0.178(4) 0.505(2) 0.359(2) 0.081(17) Uiso 0.30 1 d P
O302 O -0.032(3) 0.0727(17) 0.7376(18) 0.059(14) Uiso 0.30 1 d P
O303 O 0.640(2) 0.3576(12) 0.6682(12) 0.065(9) Uiso 0.50 1 d P
O304 O 0.432(2) -0.0388(11) 0.7044(12) 0.055(8) Uiso 0.50 1 d P
O305 O -0.2552(17) 0.2774(10) 0.1508(11) 0.052(8) Uiso 0.50 1 d P
O401 O 0.230(3) 0.4001(18) 0.972(2) 0.069(15) Uiso 0.30 1 d P
O403 O -0.416(3) 0.3386(17) 0.1448(18) 0.058(13) Uiso 0.30 1 d P

loop_
_atom_site_aniso_label
_atom_site_aniso_U_11
_atom_site_aniso_U_22
_atom_site_aniso_U_33
_atom_site_aniso_U_23
_atom_site_aniso_U_13
_atom_site_aniso_U_12
W1 0.0492(7) 0.0626(8) 0.0437(8) 0.0217(6) 0.0153(6) 0.0153(6)
W1' 0.087(5) 0.066(4) 0.043(5) 0.029(3) 0.019(4) 0.029(4)
W2 0.0698(8) 0.0431(7) 0.0583(9) 0.0222(6) 0.0225(7) 0.0170(6)
W2' 0.068(5) 0.069(4) 0.064(6) 0.019(4) 0.012(4) 0.040(4)
W3' 0.062(4) 0.067(5) 0.070(5) 0.027(4) 0.009(4) 0.028(4)
W3 0.0461(7) 0.0566(7) 0.0510(9) 0.0211(6) 0.0166(6) 0.0244(5)
W4 0.0430(5) 0.0619(6) 0.0364(6) 0.0114(5) 0.0149(5) 0.0095(5)
W5 0.0426(5) 0.0521(6) 0.0378(6) 0.0048(5) 0.0040(5) 0.0122(4)
W6 0.0282(5) 0.0511(6) 0.0603(7) 0.0208(5) 0.0049(5) 0.0091(4)
W7 0.0413(5) 0.0448(5) 0.0483(7) 0.0136(5) 0.0191(5) 0.0205(4)
W8 0.0721(7) 0.0337(5) 0.0484(7) 0.0080(5) 0.0203(6) 0.0176(5)
W9 0.0548(6) 0.0441(5) 0.0555(7) 0.0159(5) 0.0207(5) 0.0009(5)
W10 0.0295(5) 0.0555(6) 0.0346(6) 0.0023(5) 0.0120(4) 0.0083(4)
W11 0.0350(5) 0.0394(5) 0.0360(6) -0.0049(4) 0.0018(4) 0.0097(4)
W12 0.0248(4) 0.0342(5) 0.0468(6) 0.0100(4) 0.0039(4) 0.0029(4)
W13 0.0299(4) 0.0341(5) 0.0358(6) 0.0070(4) 0.0136(4) 0.0089(4)
W14 0.0485(5) 0.0277(4) 0.0372(6) 0.0007(4) 0.0126(5) 0.0050(4)
W15 0.0350(5) 0.0415(5) 0.0441(6) 0.0066(5) 0.0157(5) -0.0039(4)
W16 0.0230(4) 0.0277(4) 0.0350(6) 0.0030(4) 0.0049(4) 0.0041(3)
W17 0.0249(4) 0.0308(4) 0.0352(6) -0.0032(4) 0.0033(4) 0.0069(3)
W18 0.0228(4) 0.0419(5) 0.0396(6) -0.0043(4) 0.0084(4) 0.0045(4)
W19 0.0247(4) 0.0391(5) 0.0446(6) -0.0029(4) 0.0050(4) -0.0031(4)
W20 0.0222(4) 0.0402(5) 0.0425(6) -0.0052(4) 0.0023(4) 0.0060(4)
W21 0.0269(4) 0.0315(4) 0.0346(6) -0.0026(4) 0.0020(4) 0.0086(3)
W22 0.0450(5) 0.0608(6) 0.0423(7) -0.0087(5) -0.0085(5) 0.0183(5)
W23 0.0499(5) 0.0422(5) 0.0383(6) 0.0038(4) 0.0010(5) 0.0109(4)
W24 0.0505(6) 0.0437(5) 0.0378(6) 0.0034(4) 0.0113(5) 0.0028(4)
W25 0.0411(5) 0.0483(5) 0.0361(6) -0.0012(4) 0.0060(5) 0.0185(4)
W26 0.0487(5) 0.0339(5) 0.0432(6) -0.0054(4) 0.0061(5) 0.0078(4)
W27 0.0455(5) 0.0451(5) 0.0471(7) -0.0089(5) -0.0049(5) -0.0010(4)
W28 0.0528(11) 0.0806(13) 0.0376(9) -0.0142(8) -0.0115(7) 0.0176(10)
W29 0.0767(7) 0.0674(7) 0.0351(7) 0.0049(5) 0.0017(6) 0.0163(6)
W30 0.0782(8) 0.0713(7) 0.0402(7) 0.0046(6) 0.0188(6) 0.0101(6)
W31 0.0458(11) 0.0715(11) 0.0375(9) -0.0144(7) 0.0044(7) 0.0194(9)
W32 0.0775(7) 0.0524(6) 0.0508(7) -0.0169(5) 0.0082(6) 0.0161(5)
W33 0.0494(12) 0.0560(9) 0.0479(10) -0.0192(6) -0.0098(8) 0.0026(7)
W34' 0.147(5) 0.091(4) 0.042(3) -0.007(3) 0.033(3) 0.014(3)
W34 0.0725(10) 0.0803(11) 0.0357(9) -0.0053(8) -0.0059(8) 0.0155(8)
W35 0.0690(9) 0.0853(11) 0.0378(9) -0.0060(8) 0.0102(8) 0.0205(8)
W35' 0.153(6) 0.083(4) 0.063(4) -0.021(3) 0.046(5) 0.023(4)
W36' 0.138(5) 0.089(4) 0.055(4) -0.015(3) 0.011(4) 0.015(4)
W36 0.0758(10) 0.0698(9) 0.0407(9) -0.0171(8) -0.0038(8) 0.0148(7)
Co1 0.0265(14) 0.0318(14) 0.0323(18) 0.0005(13) 0.0097(13) 0.0025(11)
Co2 0.0239(13) 0.0269(14) 0.0346(18) 0.0025(12) 0.0046(13) 0.0035(11)
Co3 0.0245(14) 0.0346(15) 0.0382(19) -0.0010(13) 0.0084(13) 0.0070(11)
Co4 0.0276(14) 0.0351(15) 0.0376(19) -0.0043(13) 0.0030(14) 0.0030(12)
Co5 0.0305(14) 0.0384(15) 0.0361(19) -0.0022(14) -0.0029(14) 0.0083(12)
Co6 0.0289(14) 0.0318(14) 0.0347(18) -0.0002(13) 0.0043(13) 0.0071(11)
P1 0.034(3) 0.028(3) 0.043(4) 0.012(3) 0.020(3) 0.003(2)
P2 0.023(3) 0.020(2) 0.030(3) 0.002(2) 0.010(2) 0.007(2)
P3 0.018(2) 0.025(3) 0.028(3) -0.003(2) 0.007(2) 0.004(2)
P4 0.031(3) 0.032(3) 0.035(4) -0.007(3) 0.002(3) 0.009(2)
P5 0.057(4) 0.060(4) 0.029(4) -0.007(3) 0.000(3) 0.020(3)
O1 0.024(6) 0.033(7) 0.030(8) 0.001(6) 0.002(6) 0.021(5)
O2 0.030(7) 0.039(7) 0.031(9) 0.008(6) 0.010(6) 0.014(6)
O3 0.036(7) 0.022(6) 0.040(9) -0.007(6) 0.011(7) -0.017(5)
O4 0.018(6) 0.035(7) 0.034(9) -0.005(6) 0.001(6) 0.008(5)
O5 0.043(8) 0.044(8) 0.028(9) -0.007(7) 0.000(7) 0.013(6)
O6 0.028(7) 0.031(7) 0.032(9) 0.002(6) 0.004(6) 0.005(5)
O7 0.027(7) 0.044(8) 0.035(9) 0.009(7) 0.017(7) 0.009(6)
O8 0.024(6) 0.032(7) 0.031(8) -0.003(6) 0.002(6) 0.007(5)
O9 0.030(7) 0.020(6) 0.037(9) 0.001(6) 0.010(7) 0.007(5)
O10 0.018(6) 0.047(8) 0.028(8) -0.007(6) 0.009(6) -0.007(6)
O11 0.026(7) 0.042(8) 0.051(10) -0.001(7) -0.008(7) 0.004(6)
O12 0.037(7) 0.041(8) 0.038(9) -0.006(7) 0.011(7) 0.014(6)
O13 0.027(7) 0.037(7) 0.033(9) -0.001(6) 0.004(6) -0.005(6)
O14 0.025(7) 0.047(8) 0.046(10) 0.000(7) 0.018(7) 0.011(6)
O15 0.029(7) 0.046(8) 0.036(9) 0.005(7) 0.000(7) 0.012(6)
O16 0.025(7) 0.025(6) 0.032(8) -0.005(6) -0.010(6) -0.006(5)
O17 0.017(6) 0.042(7) 0.039(9) 0.011(7) -0.006(6) 0.015(5)
O18 0.013(6) 0.043(7) 0.036(9) -0.002(7) -0.004(6) 0.005(5)
O19 0.027(7) 0.030(7) 0.037(9) 0.001(6) -0.001(6) 0.003(5)
O20 0.030(7) 0.038(7) 0.016(8) -0.008(6) -0.003(6) 0.011(6)
O21 0.012(6) 0.047(8) 0.030(8) 0.003(6) -0.002(6) 0.010(5)
O22 0.029(7) 0.030(7) 0.039(9) -0.021(6) 0.004(7) -0.003(6)
O23 0.033(7) 0.049(8) 0.029(9) -0.017(7) 0.011(7) -0.002(6)
O24 0.033(7) 0.030(7) 0.043(9) -0.011(6) 0.008(7) -0.006(6)
O25 0.042(8) 0.040(8) 0.044(10) -0.008(7) 0.002(7) 0.018(6)
O26 0.036(7) 0.039(8) 0.035(9) 0.004(7) 0.000(7) 0.005(6)
O27 0.018(6) 0.047(8) 0.051(10) -0.001(7) -0.008(7) 0.003(6)
O28 0.029(7) 0.047(8) 0.062(11) -0.006(8) 0.012(8) -0.008(6)
O29 0.027(7) 0.041(8) 0.042(9) -0.002(7) 0.001(7) 0.014(6)
O30 0.034(8) 0.055(9) 0.052(10) 0.020(8) 0.008(7) 0.009(6)
O31 0.036(8) 0.041(8) 0.084(13) 0.002(8) 0.032(8) 0.011(6)
O32 0.043(8) 0.040(8) 0.070(12) -0.003(8) 0.010(8) 0.002(6)
O33 0.032(7) 0.024(7) 0.039(9) 0.007(6) -0.004(7) 0.002(5)
O34 0.032(7) 0.053(9) 0.048(10) 0.007(7) -0.010(7) -0.001(6)
O35 0.014(6) 0.036(7) 0.034(9) 0.003(6) 0.003(6) 0.003(5)
O36 0.040(8) 0.045(8) 0.059(11) -0.007(8) 0.010(8) 0.012(6)
O37 0.050(8) 0.023(7) 0.063(11) 0.020(7) 0.011(8) 0.010(6)
O38 0.016(6) 0.060(9) 0.040(9) -0.009(7) 0.005(6) -0.007(6)
O39 0.041(8) 0.079(11) 0.076(13) 0.049(10) -0.006(8) 0.000(8)
O40 0.090(11) 0.068(10) 0.047(11) 0.003(9) 0.016(9) 0.043(9)
O41 0.036(7) 0.029(7) 0.033(9) -0.012(6) 0.006(7) -0.025(6)
O42 0.040(8) 0.041(8) 0.061(11) 0.003(7) 0.028(8) -0.007(6)
O43 0.064(10) 0.062(9) 0.072(12) 0.032(9) 0.040(9) 0.039(8)
O44 0.030(7) 0.032(7) 0.055(10) -0.003(7) -0.002(7) -0.006(6)
O45 0.047(8) 0.032(7) 0.046(10) -0.001(7) 0.009(7) 0.004(6)
O46 0.057(9) 0.074(10) 0.040(10) -0.005(8) 0.018(8) -0.003(8)
O47 0.021(6) 0.023(6) 0.031(8) 0.002(6) 0.006(6) -0.001(5)
O48 0.083(11) 0.068(10) 0.041(10) 0.029(8) 0.024(9) 0.045(8)
O49 0.091(11) 0.044(8) 0.032(10) -0.002(7) 0.003(9) 0.025(8)
O50 0.071(10) 0.094(11) 0.029(10) 0.018(9) 0.013(8) 0.038(9)
O51 0.073(10) 0.055(9) 0.044(10) -0.001(8) 0.029(9) 0.007(8)
O52 0.055(9) 0.064(10) 0.048(11) -0.018(8) 0.003(8) 0.017(7)
O53 0.052(9) 0.070(10) 0.084(13) 0.027(10) 0.023(9) -0.022(8)
O54 0.074(11) 0.156(16) 0.038(11) -0.033(11) -0.003(9) 0.075(11)
O55 0.027(7) 0.055(9) 0.056(11) 0.005(8) 0.002(7) -0.011(6)
O56 0.020(7) 0.052(8) 0.043(9) -0.015(7) 0.011(7) 0.002(6)
O57 0.063(9) 0.039(8) 0.067(12) 0.002(8) 0.016(9) 0.024(7)
O58 0.083(11) 0.063(10) 0.045(11) 0.009(8) 0.016(9) 0.037(8)
O59 0.040(8) 0.103(12) 0.035(10) 0.004(9) 0.019(8) 0.013(8)
O60 0.077(11) 0.043(9) 0.090(14) 0.017(9) 0.047(10) 0.032(8)
O61 0.052(9) 0.044(8) 0.064(12) -0.020(8) -0.028(8) 0.007(7)
O62 0.053(9) 0.063(9) 0.044(10) 0.011(8) -0.011(8) 0.016(7)
O63 0.115(13) 0.063(10) 0.040(11) -0.004(9) 0.010(10) 0.007(9)
O64 0.143(15) 0.040(9) 0.079(14) 0.003(9) 0.027(12) 0.035(10)
O65 0.073(11) 0.073(10) 0.048(11) 0.020(9) 0.009(9) -0.003(8)
O66 0.088(11) 0.064(10) 0.044(11) 0.013(8) 0.019(9) 0.022(8)
O67 0.069(10) 0.059(10) 0.083(14) 0.017(9) 0.022(10) 0.015(8)
O68 0.047(9) 0.104(13) 0.062(12) 0.007(10) 0.010(9) 0.014(8)
O69 0.088(11) 0.077(11) 0.027(10) -0.002(8) -0.008(9) 0.025(9)
O70 0.058(9) 0.054(9) 0.055(11) 0.035(8) 0.013(9) -0.010(7)
O71 0.053(9) 0.064(10) 0.060(11) -0.002(8) 0.028(9) 0.015(7)
O72 0.063(10) 0.067(10) 0.078(13) 0.016(9) 0.027(9) 0.043(8)
O73 0.053(9) 0.067(10) 0.061(12) -0.011(9) 0.008(9) -0.014(8)
O74 0.121(14) 0.058(10) 0.043(11) -0.006(8) 0.022(10) 0.024(9)
O75 0.062(9) 0.045(8) 0.063(11) 0.016(8) 0.024(9) 0.021(7)
O76 0.041(9) 0.069(10) 0.120(16) 0.010(10) 0.038(10) 0.030(8)
O77 0.064(10) 0.066(10) 0.058(11) 0.036(9) 0.018(9) 0.022(8)
O78 0.086(12) 0.084(12) 0.074(14) -0.010(10) 0.017(11) -0.003(9)
O79 0.040(8) 0.081(11) 0.051(11) -0.005(9) -0.020(8) 0.008(7)
O80 0.034(8) 0.066(9) 0.059(11) 0.024(8) 0.008(8) 0.004(7)
O81 0.096(11) 0.035(8) 0.043(10) -0.011(7) -0.004(9) 0.011(8)
O82 0.102(13) 0.085(12) 0.046(11) -0.022(9) 0.031(10) -0.031(10)
O83 0.104(12) 0.056(10) 0.044(11) -0.022(8) -0.002(10) 0.023(9)
O84 0.085(12) 0.080(11) 0.050(12) -0.009(9) -0.022(10) 0.019(9)
O85 0.057(10) 0.114(14) 0.073(14) -0.042(11) -0.038(10) 0.034(10)
O86 0.092(12) 0.068(11) 0.053(12) -0.008(9) -0.004(10) -0.025(9)
O87 0.061(10) 0.074(11) 0.099(16) -0.019(11) -0.003(10) 0.010(8)
O88 0.040(8) 0.026(7) 0.124(15) 0.001(9) 0.014(9) 0.006(6)
O89 0.082(11) 0.077(11) 0.056(12) -0.020(9) 0.003(10) 0.019(9)
O90 0.106(13) 0.082(11) 0.077(14) 0.035(10) 0.053(12) 0.036(10)
O91 0.073(11) 0.100(12) 0.058(12) 0.026(10) 0.022(10) 0.005(9)
O92 0.057(11) 0.19(2) 0.079(15) -0.024(14) -0.025(10) 0.071(12)
O93 0.082(11) 0.055(10) 0.073(13) 0.016(9) 0.022(10) -0.011(8)
O94 0.053(9) 0.090(12) 0.058(12) -0.004(10) 0.019(9) 0.010(8)
O95 0.113(14) 0.091(12) 0.082(15) 0.043(11) 0.050(12) 0.070(11)
O96 0.107(14) 0.103(14) 0.077(15) 0.010(12) 0.021(12) 0.009(11)
O97 0.118(13) 0.056(10) 0.067(13) 0.014(9) 0.056(11) 0.027(9)
O99 0.052(9) 0.074(10) 0.043(11) -0.001(8) -0.003(8) 0.017(8)
O100 0.071(11) 0.079(11) 0.081(14) 0.016(10) 0.036(10) 0.016(9)
O101 0.086(12) 0.071(11) 0.074(14) -0.033(10) -0.007(10) -0.022(9)
O102 0.060(10) 0.132(14) 0.057(12) 0.057(11) 0.015(9) 0.025(10)
O103 0.078(11) 0.107(13) 0.062(13) 0.024(11) 0.022(10) 0.039(10)
O104 0.053(9) 0.053(9) 0.098(15) -0.019(9) 0.016(10) -0.005(7)
O106 0.070(10) 0.087(11) 0.056(12) -0.009(9) 0.025(9) 0.035(9)
O107 0.098(13) 0.110(14) 0.052(12) -0.051(11) -0.003(11) 0.015(10)
O108 0.080(11) 0.094(12) 0.056(12) -0.028(10) -0.013(10) 0.054(9)

loop_
_atom_type_symbol
_atom_type_description
_atom_type_scat_dispersion_real
_atom_type_scat_dispersion_imag
_atom_type_scat_source
W W -0.8490 6.8722 'International Tables Vol C Tables 4.2.6.8 and 6.1.1.4'
Co Co 0.3494 0.9721 'International Tables Vol C Tables 4.2.6.8 and 6.1.1.4'
Na Na 0.0362 0.0249 'International Tables Vol C Tables 4.2.6.8 and 6.1.1.4'
Li Li -0.0003 0.0001 'International Tables Vol C Tables 4.2.6.8 and 6.1.1.4'
P P 0.1023 0.0942 'International Tables Vol C Tables 4.2.6.8 and 6.1.1.4'
O O 0.0106 0.0060 'International Tables Vol C Tables 4.2.6.8 and 6.1.1.4'
H H 0.0000 0.0000 'International Tables Vol C Tables 4.2.6.8 and 6.1.1.4'

loop_
_geom_angle_atom_site_label_1
_geom_angle_atom_site_label_2
_geom_angle_atom_site_label_3
_geom_angle
_geom_angle_site_symmetry_1
_geom_angle_site_symmetry_3
O103 W1 O62 103.8(7) . .
O103 W1 O77 103.8(6) . .
O62 W1 O77 89.6(6) . .
O103 W1 O151 99.6(8) . .
O62 W1 O151 156.5(8) . .
O77 W1 O151 86.6(7) . .
O103 W1 O152 100.9(8) . .
O62 W1 O152 86.8(7) . .
O77 W1 O152 155.3(8) . .
O151 W1 O152 87.1(8) . .
O103 W1 W3' 115.4(5) . .
O62 W1 W3' 63.4(5) . .
O77 W1 W3' 136.2(5) . .
O151 W1 W3' 104.7(6) . .
O152 W1 W3' 25.8(6) . .
O103 W1 W1' 113.6(6) . .
O62 W1 W1' 136.7(5) . .
O77 W1 W1' 61.6(5) . .
O151 W1 W1' 27.0(5) . .
O152 W1 W1' 106.1(6) . .
W3' W1 W1' 114.8(3) . .
O103 W1 O37 169.7(5) . .
O62 W1 O37 83.5(5) . .
O77 W1 O37 83.4(5) . .
O151 W1 O37 73.1(7) . .
O152 W1 O37 71.9(7) . .
W3' W1 O37 61.0(4) . .
W1' W1 O37 63.0(3) . .
O151 W1' O70 140.4(14) . .
O151 W1' W2 82.2(13) . .
O70 W1' W2 60.7(5) . .
O151 W1' O77 115.1(14) . .
O70 W1' O77 103.8(7) . .
W2 W1' O77 144.9(5) . .
O151 W1' W1 64.9(12) . .
O70 W1' W1 144.1(5) . .
W2 W1' W1 118.8(4) . .
O77 W1' W1 54.2(4) . .
O151 W1' O37 92.9(13) . .
O70 W1' O37 85.5(6) . .
W2 W1' O37 67.1(3) . .
O77 W1' O37 81.1(5) . .
W1 W1' O37 64.9(4) . .
O131 W2 W1' 111.1(6) . .
O131 W2 O70 103.2(7) . .
W1' W2 O70 59.1(5) . .
O131 W2 O153 100.0(8) . .
W1' W2 O153 108.3(6) . .
O70 W2 O153 156.4(6) . .
O131 W2 O60 102.8(7) . .
W1' W2 O60 138.1(4) . .
O70 W2 O60 90.3(6) . .
O153 W2 O60 88.6(7) . .
O131 W2 W2' 109.9(6) . .
W1' W2 W2' 126.8(3) . .
O70 W2 W2' 137.6(4) . .
O153 W2 W2' 31.6(6) . .
O60 W2 W2' 57.5(5) . .
O131 W2 O151 100.5(8) . .
W1' W2 O151 28.3(5) . .
O70 W2 O151 86.6(7) . .
O153 W2 O151 85.1(8) . .
O60 W2 O151 156.5(7) . .
W2' W2 O151 111.8(6) . .
O131 W2 O37 169.3(7) . .
W1' W2 O37 66.1(4) . .
O70 W2 O37 84.3(5) . .
O153 W2 O37 72.1(6) . .
O60 W2 O37 84.5(5) . .
W2' W2 O37 67.3(3) . .
O151 W2 O37 72.1(6) . .
O153 W2' O60 133.3(13) . .
O153 W2' W2 73.5(11) . .
O60 W2' W2 60.9(5) . .
O153 W2' O57 118.2(13) . .
O60 W2' O57 104.7(7) . .
W2 W2' O57 142.7(5) . .
O153 W2' W3 64.9(11) . .
O60 W2' W3 142.5(5) . .
W2 W2' W3 113.6(3) . .
O57 W2' W3 55.1(5) . .
O153 W2' O37 85.3(11) . .
O60 W2' O37 84.6(5) . .
W2 W2' O37 64.9(3) . .
O57 W2' O37 80.2(5) . .
W3 W2' O37 62.4(3) . .
O153 W2' Na9 58.6(13) . .
O60 W2' Na9 121.0(9) . .
W2 W2' Na9 103.4(8) . .
O57 W2' Na9 112.9(9) . .
W3 W2' Na9 96.5(8) . .
O37 W2' Na9 143.8(10) . .
O152 W3' W3 80.5(15) . .
O152 W3' O80 134.1(15) . .
W3 W3' O80 60.0(5) . .
O152 W3' W1 75.0(14) . .
W3 W3' W1 125.4(4) . .
O80 W3' W1 146.4(5) . .
O152 W3' O62 124.1(16) . .
W3 W3' O62 147.7(6) . .
O80 W3' O62 101.5(6) . .
W1 W3' O62 55.3(4) . .
O152 W3' O37 101.6(16) . .
W3 W3' O37 69.8(4) . .
O80 W3' O37 86.6(6) . .
W1 W3' O37 68.5(4) . .
O62 W3' O37 83.8(5) . .
O109 W3 W3' 114.2(6) . .
O109 W3 O80 103.0(6) . .
W3' W3 O80 62.1(5) . .
O109 W3 O57 103.3(7) . .
W3' W3 O57 137.3(4) . .
O80 W3 O57 91.1(6) . .
O109 W3 O152 100.5(8) . .
W3' W3 O152 26.9(5) . .
O80 W3 O152 86.9(7) . .
O57 W3 O152 155.9(7) . .
O109 W3 O153 100.7(7) . .
W3' W3 O153 104.4(6) . .
O80 W3 O153 156.0(6) . .
O57 W3 O153 87.0(7) . .
O152 W3 O153 85.2(8) . .
O109 W3 W2' 112.1(5) . .
W3' W3 W2' 119.3(3) . .
O80 W3 W2' 137.4(4) . .
O57 W3 W2' 58.5(4) . .
O152 W3 W2' 108.8(6) . .
O153 W3 W2' 29.5(6) . .
O109 W3 O37 170.3(6) . .
W3' W3 O37 63.0(4) . .
O80 W3 O37 84.1(4) . .
O57 W3 O37 82.9(5) . .
O152 W3 O37 73.0(7) . .
O153 W3 O37 71.9(6) . .
W2' W3 O37 64.6(3) . .
O66 W4 O59 101.7(6) . .
O66 W4 O76 104.0(7) . .
O59 W4 O76 93.3(7) . .
O66 W4 O87 97.4(7) . .
O59 W4 O87 92.0(7) . .
O76 W4 O87 156.4(6) . .
O66 W4 O77 96.4(6) . .
O59 W4 O77 161.8(5) . .
O76 W4 O77 83.1(6) . .
O87 W4 O77 84.8(6) . .
O66 W4 O100 167.3(6) . .
O59 W4 O100 83.4(5) . .
O76 W4 O100 87.1(6) . .
O87 W4 O100 70.7(6) . .
O77 W4 O100 78.6(6) . .
O52 W5 O40 101.7(6) . .
O52 W5 O76 103.3(7) . .
O40 W5 O76 91.1(7) . .
O52 W5 O90 97.8(7) . .
O40 W5 O90 94.3(7) . .
O76 W5 O90 156.7(6) . .
O52 W5 O62 97.1(6) . .
O40 W5 O62 161.1(6) . .
O76 W5 O62 83.0(6) . .
O90 W5 O62 84.6(6) . .
O52 W5 O116 167.2(5) . .
O40 W5 O116 83.5(6) . .
O76 W5 O116 88.2(6) . .
O90 W5 O116 70.0(6) . .
O62 W5 O116 78.5(5) . .
O30 W6 O39 100.8(6) . .
O30 W6 O67 102.7(6) . .
O39 W6 O67 90.7(7) . .
O30 W6 O90 98.1(7) . .
O39 W6 O90 95.1(7) . .
O67 W6 O90 156.9(6) . .
O30 W6 O80 95.3(5) . .
O39 W6 O80 163.8(5) . .
O67 W6 O80 84.7(6) . .
O90 W6 O80 83.5(6) . .
O30 W6 O116 168.1(6) . .
O39 W6 O116 85.4(6) . .
O67 W6 O116 87.2(6) . .
O90 W6 O116 71.1(6) . .
O80 W6 O116 78.9(5) . .
O30 W6 Na11 49.3(9) . .
O39 W6 Na11 97.3(9) . .
O67 W6 Na11 53.4(9) . .
O90 W6 Na11 146.8(9) . .
O80 W6 Na11 92.4(9) . .
O116 W6 Na11 140.5(8) . .
O72 W7 O43 100.2(7) . .
O72 W7 O67 104.3(7) . .
O43 W7 O67 91.7(7) . .
O72 W7 O96 95.2(7) . .
O43 W7 O96 95.2(7) . .
O67 W7 O96 157.8(7) . .
O72 W7 O57 96.4(6) . .
O43 W7 O57 163.4(5) . .
O67 W7 O57 84.4(6) . .
O96 W7 O57 82.9(7) . .
O72 W7 O95 168.5(6) . .
O43 W7 O95 84.6(6) . .
O67 W7 O95 85.8(6) . .
O96 W7 O95 73.9(6) . .
O57 W7 O95 79.0(5) . .
O75 W8 O49 102.1(6) . .
O75 W8 O78 103.0(6) . .
O49 W8 O78 93.7(7) . .
O75 W8 O96 96.9(6) . .
O49 W8 O96 93.2(7) . .
O78 W8 O96 157.0(7) . .
O75 W8 O60 95.0(6) . .
O49 W8 O60 162.8(6) . .
O78 W8 O60 83.9(7) . .
O96 W8 O60 83.1(7) . .
O75 W8 O95 167.7(5) . .
O49 W8 O95 83.1(6) . .
O78 W8 O95 87.6(6) . .
O96 W8 O95 71.5(6) . .
O60 W8 O95 79.9(6) . .
O93 W9 O53 102.4(7) . .
O93 W9 O78 104.7(7) . .
O53 W9 O78 90.7(7) . .
O93 W9 O87 97.0(7) . .
O53 W9 O87 94.2(7) . .
O78 W9 O87 156.1(6) . .
O93 W9 O70 96.0(6) . .
O53 W9 O70 161.6(5) . .
O78 W9 O70 84.0(7) . .
O87 W9 O70 84.0(6) . .
O93 W9 O100 166.5(7) . .
O53 W9 O100 83.3(6) . .
O78 W9 O100 87.3(6) . .
O87 W9 O100 70.2(6) . .
O70 W9 O100 78.9(5) . .
O71 W10 O23 102.3(6) . .
O71 W10 O91 105.6(6) . .
O23 W10 O91 95.6(6) . .
O71 W10 O63 98.2(6) . .
O23 W10 O63 94.8(6) . .
O91 W10 O63 151.3(6) . .
O71 W10 O59 92.0(6) . .
O23 W10 O59 165.6(5) . .
O91 W10 O59 82.4(6) . .
O63 W10 O59 80.9(6) . .
O71 W10 O94 166.9(6) . .
O23 W10 O94 84.3(5) . .
O91 W10 O94 84.8(6) . .
O63 W10 O94 69.7(6) . .
O59 W10 O94 81.3(5) . .
O71 W10 Na7 76.1(8) . .
O23 W10 Na7 50.2(7) . .
O91 W10 Na7 144.0(8) . .
O63 W10 Na7 57.6(8) . .
O59 W10 Na7 133.6(7) . .
O94 W10 Na7 100.4(7) . .
O61 W11 O22 101.6(6) . .
O61 W11 O91 106.2(7) . .
O22 W11 O91 94.2(6) . .
O61 W11 O68 96.6(7) . .
O22 W11 O68 94.7(6) . .
O91 W11 O68 153.3(6) . .
O61 W11 O40 93.6(6) . .
O22 W11 O40 164.7(5) . .
O91 W11 O40 80.4(6) . .
O68 W11 O40 84.5(6) . .
O61 W11 O117 167.1(6) . .
O22 W11 O117 83.4(5) . .
O91 W11 O117 85.0(6) . .
O68 W11 O117 71.0(6) . .
O40 W11 O117 81.9(5) . .
O34 W12 O2 101.8(6) . .
O34 W12 O104 103.4(6) . .
O2 W12 O104 95.1(6) . .
O34 W12 O68 96.7(6) . .
O2 W12 O68 96.4(6) . .
O104 W12 O68 154.1(7) . .
O34 W12 O39 91.8(6) . .
O2 W12 O39 166.3(5) . .
O104 W12 O39 79.7(7) . .
O68 W12 O39 83.7(6) . .
O34 W12 O117 166.4(6) . .
O2 W12 O117 84.6(5) . .
O104 W12 O117 87.8(5) . .
O68 W12 O117 70.4(6) . .
O39 W12 O117 82.6(5) . .
O48 W13 O13 101.9(6) . .
O48 W13 O104 102.6(7) . .
O13 W13 O104 96.5(6) . .
O48 W13 O88 98.7(7) . .
O13 W13 O88 94.4(5) . .
O104 W13 O88 153.5(7) . .
O48 W13 O43 91.8(5) . .
O13 W13 O43 166.3(5) . .
O104 W13 O43 81.3(6) . .
O88 W13 O43 82.5(6) . .
O48 W13 O50 169.1(6) . .
O13 W13 O50 84.1(5) . .
O104 W13 O50 85.6(6) . .
O88 W13 O50 71.6(6) . .
O43 W13 O50 82.2(5) . .
O48 W13 Na1 90.8(6) . .
O13 W13 Na1 40.0(5) . .
O104 W13 Na1 136.5(5) . .
O88 W13 Na1 57.9(5) . .
O43 W13 Na1 140.2(5) . .
O50 W13 Na1 88.1(5) . .
O51 W14 O41 102.0(6) . .
O51 W14 O88 96.8(6) . .
O41 W14 O88 95.1(5) . .
O51 W14 O97 103.5(6) . .
O41 W14 O97 94.4(6) . .
O88 W14 O97 155.3(7) . .
O51 W14 O49 93.1(6) . .
O41 W14 O49 164.9(5) . .
O88 W14 O49 81.6(6) . .
O97 W14 O49 83.3(6) . .
O51 W14 O50 166.7(5) . .
O41 W14 O50 83.3(5) . .
O88 W14 O50 70.4(5) . .
O97 W14 O50 88.2(6) . .
O49 W14 O50 81.7(5) . .
O51 W14 Na1 88.4(6) . .
O41 W14 Na1 40.2(5) . .
O88 W14 Na1 59.1(5) . .
O97 W14 Na1 134.5(5) . .
O49 W14 Na1 140.5(5) . .
O50 W14 Na1 87.9(5) . .
O42 W15 O65 102.4(6) . .
O42 W15 O97 94.3(6) . .
O65 W15 O97 102.1(7) . .
O42 W15 O63 95.0(6) . .
O65 W15 O63 98.8(7) . .
O97 W15 O63 154.7(7) . .
O42 W15 O53 164.7(5) . .
O65 W15 O53 92.9(6) . .
O97 W15 O53 81.5(6) . .
O63 W15 O53 83.3(6) . .
O42 W15 O94 83.7(6) . .
O65 W15 O94 167.6(6) . .
O97 W15 O94 88.0(6) . .
O63 W15 O94 69.7(6) . .
O53 W15 O94 81.5(5) . .
O15 W16 O7 104.8(5) . .
O15 W16 O8 103.6(5) . .
O7 W16 O8 98.1(5) . .
O15 W16 O33 98.3(5) . .
O7 W16 O33 87.6(5) . .
O8 W16 O33 155.0(4) . .
O15 W16 O16 98.8(5) . .
O7 W16 O16 154.0(4) . .
O8 W16 O16 86.7(5) . .
O33 W16 O16 78.1(4) . .
O15 W16 O35 167.4(4) . .
O7 W16 O35 83.1(4) . .
O8 W16 O35 84.6(4) . .
O33 W16 O35 71.9(4) . .
O16 W16 O35 71.8(4) . .
O15 W16 Na4 33.9(4) . 2_556
O7 W16 Na4 138.7(4) . 2_556
O8 W16 Na4 93.7(4) . 2_556
O33 W16 Na4 97.9(4) . 2_556
O16 W16 Na4 65.7(4) . 2_556
O35 W16 Na4 137.5(3) . 2_556
O12 W17 O10 103.6(5) . .
O12 W17 O33 100.8(5) . .
O10 W17 O33 92.3(5) . .
O12 W17 O56 101.9(5) . .
O10 W17 O56 89.8(5) . .
O33 W17 O56 156.0(5) . .
O12 W17 O1 100.7(5) . .
O10 W17 O1 155.4(5) . .
O33 W17 O1 86.7(5) . .
O56 W17 O1 81.6(5) . .
O12 W17 O35 171.3(5) . .
O10 W17 O35 84.1(4) . .
O33 W17 O35 74.6(4) . .
O56 W17 O35 81.8(4) . .
O1 W17 O35 71.9(4) . .
O28 W18 O24 104.5(6) . .
O28 W18 O38 101.3(5) . .
O24 W18 O38 92.7(5) . .
O28 W18 O56 101.4(5) . .
O24 W18 O56 88.7(5) . .
O38 W18 O56 156.1(5) . .
O28 W18 O21 99.9(6) . .
O24 W18 O21 154.8(5) . .
O38 W18 O21 88.3(5) . .
O56 W18 O21 80.5(5) . .
O28 W18 O47 171.0(5) . .
O24 W18 O47 83.9(5) . .
O38 W18 O47 74.8(4) . .
O56 W18 O47 81.6(4) . .
O21 W18 O47 72.1(4) . .
O55 W19 O11 101.9(6) . .
O55 W19 O3 104.1(5) . .
O11 W19 O3 98.5(5) . .
O55 W19 O38 101.4(5) . .
O11 W19 O38 154.1(5) . .
O3 W19 O38 86.7(5) . .
O55 W19 O44 99.9(5) . .
O11 W19 O44 87.0(5) . .
O3 W19 O44 153.6(4) . .
O38 W19 O44 77.9(5) . .
O55 W19 O47 170.5(5) . .
O11 W19 O47 83.4(5) . .
O3 W19 O47 82.7(4) . .
O38 W19 O47 72.1(4) . .
O44 W19 O47 72.3(4) . .
O27 W20 O19 104.3(6) . .
O27 W20 O44 100.4(5) . .
O19 W20 O44 92.4(5) . .
O27 W20 O17 100.9(5) . .
O19 W20 O17 89.8(5) . .
O44 W20 O17 157.3(5) . .
O27 W20 O21 99.8(5) . .
O19 W20 O21 155.5(5) . .
O44 W20 O21 87.5(5) . .
O17 W20 O21 81.3(5) . .
O27 W20 O47 170.7(5) . .
O19 W20 O47 84.3(4) . .
O44 W20 O47 75.3(4) . .
O17 W20 O47 82.5(4) . .
O21 W20 O47 72.0(4) . .
O6 W21 O18 103.1(5) . .
O6 W21 O16 100.0(5) . .
O18 W21 O16 92.9(5) . .
O6 W21 O17 100.9(5) . .
O18 W21 O17 90.1(5) . .
O16 W21 O17 157.6(5) . .
O6 W21 O1 100.4(5) . .
O18 W21 O1 156.2(5) . .
O16 W21 O1 86.4(5) . .
O17 W21 O1 82.0(5) . .
O6 W21 O35 171.2(5) . .
O18 W21 O35 84.5(5) . .
O16 W21 O35 75.0(4) . .
O17 W21 O35 83.3(4) . .
O1 W21 O35 72.3(4) . .
O6 W21 Na5 47.5(6) . .
O18 W21 Na5 65.7(6) . .
O16 W21 Na5 74.1(6) . .
O17 W21 Na5 126.9(6) . .
O1 W21 Na5 136.0(5) . .
O35 W21 Na5 135.2(5) . .
O79 W22 O36 102.4(6) . .
O79 W22 O120 104.5(8) . .
O36 W22 O120 94.3(8) . .
O79 W22 O119 96.6(7) . .
O36 W22 O119 93.3(7) . .
O120 W22 O119 155.4(7) . .
O79 W22 O92 92.7(6) . .
O36 W22 O92 164.8(5) . .
O120 W22 O92 83.6(9) . .
O119 W22 O92 83.0(9) . .
O79 W22 O112 164.6(7) . .
O36 W22 O112 81.6(6) . .
O120 W22 O112 89.8(7) . .
O119 W22 O112 68.2(7) . .
O92 W22 O112 83.3(7) . .
O58 W23 O45 103.0(6) . .
O58 W23 O120 104.7(8) . .
O45 W23 O120 94.8(7) . .
O58 W23 O102 98.0(7) . .
O45 W23 O102 95.0(6) . .
O120 W23 O102 152.5(7) . .
O58 W23 O74 90.4(6) . .
O45 W23 O74 166.7(6) . .
O120 W23 O74 81.8(7) . .
O102 W23 O74 82.8(7) . .
O58 W23 O111 165.5(6) . .
O45 W23 O111 83.4(6) . .
O120 W23 O111 87.5(7) . .
O102 W23 O111 68.1(6) . .
O74 W23 O111 83.6(6) . .
O69 W24 O31 101.0(6) . .
O69 W24 O121 105.9(7) . .
O31 W24 O121 94.4(7) . .
O69 W24 O102 97.3(7) . .
O31 W24 O102 96.3(6) . .
O121 W24 O102 152.1(8) . .
O69 W24 O82 92.8(6) . .
O31 W24 O82 166.2(6) . .
O121 W24 O82 82.2(7) . .
O102 W24 O82 81.4(7) . .
O69 W24 O111 165.3(7) . .
O31 W24 O111 84.1(6) . .
O121 W24 O111 87.3(6) . .
O102 W24 O111 68.4(7) . .
O82 W24 O111 82.4(6) . .
O46 W25 O29 102.2(6) . .
O46 W25 O121 103.9(7) . .
O29 W25 O121 94.6(6) . .
O46 W25 O118 99.2(7) . .
O29 W25 O118 94.1(6) . .
O121 W25 O118 153.0(7) . .
O46 W25 O54 93.2(6) . .
O29 W25 O54 164.6(6) . .
O121 W25 O54 83.1(7) . .
O118 W25 O54 81.8(7) . .
O46 W25 O105 166.4(6) . .
O29 W25 O105 82.6(6) . .
O121 W25 O105 88.3(7) . .
O118 W25 O105 67.6(6) . .
O54 W25 O105 82.1(6) . .
O46 W25 Na1' 88.3(6) . .
O29 W25 Na1' 41.2(5) . .
O121 W25 Na1' 135.8(6) . .
O118 W25 Na1' 58.0(6) . .
O54 W25 Na1' 139.4(6) . .
O105 W25 Na1' 87.1(6) . .
O81 W26 O26 101.3(6) . .
O81 W26 O118 97.3(7) . .
O26 W26 O118 94.4(6) . .
O81 W26 O101 103.9(7) . .
O26 W26 O101 94.2(6) . .
O118 W26 O101 155.1(7) . .
O81 W26 O64 92.8(6) . .
O26 W26 O64 166.0(6) . .
O118 W26 O64 83.9(7) . .
O101 W26 O64 82.2(7) . .
O81 W26 O105 167.6(6) . .
O26 W26 O105 82.6(6) . .
O118 W26 O105 70.6(6) . .
O101 W26 O105 87.5(7) . .
O64 W26 O105 83.7(6) . .
O81 W26 Na1' 86.5(6) . .
O26 W26 Na1' 41.0(5) . .
O118 W26 Na1' 58.5(6) . .
O101 W26 Na1' 135.0(5) . .
O64 W26 Na1' 141.8(6) . .
O105 W26 Na1' 88.9(6) . .
O73 W27 O32 102.3(6) . .
O73 W27 O101 103.9(7) . .
O32 W27 O101 93.5(6) . .
O73 W27 O119 95.5(7) . .
O32 W27 O119 93.6(7) . .
O101 W27 O119 157.4(8) . .
O73 W27 O86 92.5(6) . .
O32 W27 O86 165.1(6) . .
O101 W27 O86 81.8(7) . .
O119 W27 O86 85.8(8) . .
O73 W27 O112 165.2(7) . .
O32 W27 O112 81.4(7) . .
O101 W27 O112 90.0(7) . .
O119 W27 O112 69.9(7) . .
O86 W27 O112 84.5(6) . .
W28' W28 O84 109.3(16) . .
W28' W28 O92 102.4(15) . .
O84 W28 O92 102.3(7) . .
W28' W28 O125 144.5(14) . .
O84 W28 O125 97.3(8) . .
O92 W28 O125 94.0(10) . .
W28' W28 O124 14.0(14) . .
O84 W28 O124 101.9(7) . .
O92 W28 O124 92.9(9) . .
O125 W28 O124 157.6(7) . .
W28' W28 O99 67.9(14) . .
O84 W28 O99 96.3(7) . .
O92 W28 O99 161.1(6) . .
O125 W28 O99 86.7(7) . .
O124 W28 O99 80.0(6) . .
W28' W28 O115 80.4(14) . .
O84 W28 O115 166.6(7) . .
O92 W28 O115 83.9(7) . .
O125 W28 O115 70.2(8) . .
O124 W28 O115 89.5(7) . .
O99 W28 O115 78.6(6) . .
W28 W28' O124 158(2) . .
W28 W28' O99 91.9(17) . .
O124 W28' O99 106.6(15) . .
W28 W28' O84 51.7(14) . .
O124 W28' O84 115.5(13) . .
O99 W28' O84 90.4(10) . .
W28 W28' O92 58.2(13) . .
O124 W28' O92 106.3(14) . .
O99 W28' O92 146.1(13) . .
O84 W28' O92 83.1(10) . .
W28 W28' O115 82.9(14) . .
O124 W28' O115 110.4(15) . .
O99 W28' O115 81.8(8) . .
O84 W28' O115 133.7(12) . .
O92 W28' O115 79.1(9) . .
W28 W28' O125 26.2(11) . .
O124 W28' O125 172.0(16) . .
O99 W28' O125 74.4(9) . .
O84 W28' O125 72.3(9) . .
O92 W28' O125 71.9(10) . .
O115 W28' O125 61.7(8) . .
W28 W28' W29 170.5(18) . .
O124 W28' W29 19.8(9) . .
O99 W28' W29 95.8(9) . .
O84 W28' W29 133.5(9) . .
O92 W28' W29 112.8(10) . .
O115 W28' W29 92.7(8) . .
O125 W28' W29 153.3(8) . .
O122 W29 O74 98.8(8) . .
O122 W29 O123 97.1(8) . .
O74 W29 O123 94.9(8) . .
O122 W29 O124 103.1(8) . .
O74 W29 O124 92.5(7) . .
O123 W29 O124 157.1(7) . .
O122 W29 O134 98.3(8) . .
O74 W29 O134 162.8(7) . .
O123 W29 O134 84.7(7) . .
O124 W29 O134 82.0(7) . .
O122 W29 O114 167.5(7) . .
O74 W29 O114 84.5(7) . .
O123 W29 O114 70.6(7) . .
O124 W29 O114 88.7(7) . .
O134 W29 O114 79.1(7) . .
O122 W29 W28' 114.8(6) . .
O74 W29 W28' 97.0(6) . .
O123 W29 W28' 143.7(6) . .
O124 W29 W28' 13.5(6) . .
O134 W29 W28' 74.2(6) . .
O114 W29 W28' 76.5(5) . .
O85 W30 O82 100.4(7) . .
O85 W30 O128 104.9(8) . .
O82 W30 O128 91.5(8) . .
O85 W30 O123 99.9(8) . .
O82 W30 O123 93.6(8) . .
O128 W30 O123 153.2(8) . .
O85 W30 O130 97.0(7) . .
O82 W30 O130 162.7(6) . .
O128 W30 O130 83.4(8) . .
O123 W30 O130 83.9(7) . .
O85 W30 O114 169.0(8) . .
O82 W30 O114 83.5(7) . .
O128 W30 O114 85.1(7) . .
O123 W30 O114 69.5(7) . .
O130 W30 O114 79.5(6) . .
W31' W31 O106 51.0(14) . .
W31' W31 O54 80.6(15) . .
O106 W31 O54 100.9(7) . .
W31' W31 O128 58.1(16) . .
O106 W31 O128 104.0(8) . .
O54 W31 O128 91.0(9) . .
W31' W31 O127 147.0(16) . .
O106 W31 O127 100.2(8) . .
O54 W31 O127 91.6(9) . .
O128 W31 O127 154.7(9) . .
W31' W31 O129 109.0(16) . .
O106 W31 O129 95.8(6) . .
O54 W31 O129 163.3(6) . .
O128 W31 O129 83.3(8) . .
O127 W31 O129 87.2(8) . .
W31' W31 O113 141.2(14) . .
O106 W31 O113 167.8(7) . .
O54 W31 O113 83.2(7) . .
O128 W31 O113 87.3(7) . .
O127 W31 O113 68.0(7) . .
O129 W31 O113 80.9(6) . .
W31 W31' O106 109.6(17) . .
W31 W31' O128 103(2) . .
O106 W31' O128 136.4(14) . .
W31 W31' O54 79.7(15) . .
O106 W31' O54 114.3(13) . .
O128 W31' O54 99.1(11) . .
W31 W31' O129 55.9(15) . .
O106 W31' O129 94.4(10) . .
O128 W31' O129 80.5(11) . .
O54 W31' O129 133.7(12) . .
W31 W31' O127 25.2(12) . .
O106 W31' O127 88.4(10) . .
O128 W31' O127 128.0(13) . .
O54 W31' O127 75.7(9) . .
O129 W31' O127 69.3(8) . .
O83 W32 O64 99.7(7) . .
O83 W32 O127 98.5(8) . .
O64 W32 O127 93.3(9) . .
O83 W32 O126 103.2(7) . .
O64 W32 O126 88.7(8) . .
O127 W32 O126 157.5(8) . .
O83 W32 O108 99.1(6) . .
O64 W32 O108 161.2(6) . .
O127 W32 O108 85.4(8) . .
O126 W32 O108 85.5(7) . .
O83 W32 O113 169.1(7) . .
O64 W32 O113 84.1(7) . .
O127 W32 O113 71.0(7) . .
O126 W32 O113 87.0(7) . .
O108 W32 O113 77.7(7) . .
O83 W32 W33' 119.1(6) . .
O64 W32 W33' 97.1(6) . .
O127 W32 W33' 138.3(7) . .
O126 W32 W33' 19.8(6) . .
O108 W32 W33' 72.2(5) . .
O113 W32 W33' 70.2(5) . .
W33 W33' O126 117(2) . .
W33 W33' O107 105(2) . .
O126 W33' O107 107.3(13) . .
W33 W33' O115 117.1(18) . .
O126 W33' O115 113.1(15) . .
O107 W33' O115 93.2(11) . .
W33 W33' O86 57.7(14) . .
O126 W33' O86 90.1(12) . .
O107 W33' O86 160.4(15) . .
O115 W33' O86 87.9(9) . .
W33 W33' O110 31.8(12) . .
O126 W33' O110 97.1(11) . .
O107 W33' O110 89.5(10) . .
O115 W33' O110 147.2(13) . .
O86 W33' O110 79.3(9) . .
W33 W33' O125 52.6(15) . .
O126 W33' O125 168.5(14) . .
O107 W33' O125 82.0(10) . .
O115 W33' O125 72.2(9) . .
O86 W33' O125 79.7(9) . .
O110 W33' O125 75.8(10) . .
W33 W33' W32 142.4(18) . .
O126 W33' W32 25.2(8) . .
O107 W33' W32 94.4(9) . .
O115 W33' W32 93.0(10) . .
O86 W33' W32 105.1(9) . .
O110 W33' W32 119.4(7) . .
O125 W33' W32 164.5(9) . .
W33' W33 O110 136.8(15) . .
W33' W33 O86 105.0(16) . .
O110 W33 O86 102.1(7) . .
W33' W33 O126 45.6(16) . .
O110 W33 O126 103.6(7) . .
O86 W33 O126 87.6(8) . .
W33' W33 O125 112.5(17) . .
O110 W33 O125 97.5(8) . .
O86 W33 O125 95.5(8) . .
O126 W33 O125 157.6(8) . .
W33' W33 O107 57.8(17) . .
O110 W33 O107 97.3(7) . .
O86 W33 O107 160.4(7) . .
O126 W33 O107 85.4(7) . .
O125 W33 O107 84.3(8) . .
W33' W33 O115 49.2(15) . .
O110 W33 O115 167.6(8) . .
O86 W33 O115 84.1(7) . .
O126 W33 O115 87.3(8) . .
O125 W33 O115 71.0(8) . .
O107 W33 O115 77.3(7) . .
O156 W34' O130 125.2(14) . .
O156 W34' O134 107.7(12) . .
O130 W34' O134 103.3(7) . .
O156 W34' W35 66.2(12) . .
O130 W34' W35 59.3(5) . .
O134 W34' W35 131.5(6) . .
O156 W34' O268 125.6(18) . .
O130 W34' O268 99.5(14) . .
O134 W34' O268 87.5(12) . .
W35 W34' O268 136.9(11) . .
O156 W34' W34 54.8(11) . .
O130 W34' W34 132.0(5) . .
O134 W34' W34 52.9(5) . .
W35 W34' W34 102.8(2) . .
O268 W34' W34 117.5(12) . .
W36' W34 O145 108.5(7) . .
W36' W34 O99 70.5(5) . .
O145 W34 O99 102.2(8) . .
W36' W34 O156 100.4(7) . .
O145 W34 O156 102.3(10) . .
O99 W34 O156 155.5(9) . .
W36' W34 O134 144.1(6) . .
O145 W34 O134 104.4(9) . .
O99 W34 O134 89.0(6) . .
O156 W34 O134 86.1(8) . .
W36' W34 O155 22.4(8) . .
O145 W34 O155 103.3(12) . .
O99 W34 O155 92.8(10) . .
O156 W34 O155 80.4(11) . .
O134 W34 O155 151.2(11) . .
W36' W34 W34' 122.9(3) . .
O145 W34 W34' 108.0(7) . .
O99 W34 W34' 138.7(5) . .
O156 W34 W34' 29.4(7) . .
O134 W34 W34' 56.8(5) . .
O155 W34 W34' 106.7(9) . .
W36' W34 O89 67.5(4) . .
O145 W34 O89 169.1(7) . .
O99 W34 O89 86.2(6) . .
O156 W34 O89 69.4(8) . .
O134 W34 O89 82.4(7) . .
O155 W34 O89 69.0(10) . .
W34' W34 O89 68.4(4) . .
W35' W35 O133 108.2(7) . .
W35' W35 O129 63.2(5) . .
O133 W35 O129 102.6(9) . .
W35' W35 O156 107.3(7) . .
O133 W35 O156 101.9(10) . .
O129 W35 O156 155.5(8) . .
W35' W35 O130 143.4(5) . .
O133 W35 O130 100.9(8) . .
O129 W35 O130 89.5(7) . .
O156 W35 O130 87.3(8) . .
W35' W35 O154 23.4(8) . .
O133 W35 O154 102.3(10) . .
O129 W35 O154 86.5(9) . .
O156 W35 O154 86.9(10) . .
O130 W35 O154 156.9(8) . .
W35' W35 W34' 134.5(3) . .
O133 W35 W34' 102.7(7) . .
O129 W35 W34' 139.6(5) . .
O156 W35 W34' 32.4(6) . .
O130 W35 W34' 55.1(5) . .
O154 W35 W34' 117.9(8) . .
W35' W35 O89 72.0(4) . .
O133 W35 O89 169.5(9) . .
O129 W35 O89 86.9(6) . .
O156 W35 O89 68.6(7) . .
O130 W35 O89 83.4(5) . .
O154 W35 O89 73.6(8) . .
W34' W35 O89 71.8(4) . .
O154 W35' W35 103(2) . .
O154 W35' O129 167(2) . .
W35 W35' O129 65.0(5) . .
O154 W35' O108 98(2) . .
W35 W35' O108 139.8(4) . .
O129 W35' O108 95.4(7) . .
O154 W35' W36 55(2) . .
W35 W35' W36 122.5(4) . .
O129 W35' W36 135.9(5) . .
O108 W35' W36 48.9(4) . .
O154 W35' O89 95(2) . .
W35 W35' O89 67.7(4) . .
O129 W35' O89 85.7(6) . .
O108 W35' O89 76.5(5) . .
W36 W35' O89 63.8(4) . .
O155 W36' W34 108(3) . .
O155 W36' O277 84(3) . 1_656
W34 W36' O277 112(2) . 1_656
O155 W36' O99 167(3) . .
W34 W36' O99 60.2(5) . .
O277 W36' O99 97(2) 1_656 .
O155 W36' W36 54(3) . .
W34 W36' W36 133.4(4) . .
O277 W36' W36 108(2) 1_656 .
O99 W36' W36 135.5(5) . .
O155 W36' O107 99(3) . .
W34 W36' O107 142.0(5) . .
O277 W36' O107 97(2) 1_656 .
O99 W36' O107 93.1(6) . .
W36 W36' O107 49.1(4) . .
O155 W36' O89 95(3) . .
W34 W36' O89 72.0(5) . .
O277 W36' O89 176(2) 1_656 .
O99 W36' O89 84.5(6) . .
W36 W36' O89 68.1(4) . .
O107 W36' O89 79.4(6) . .
O132 W36 O155 102.3(12) . .
O132 W36 O107 103.8(8) . .
O155 W36 O107 87.8(11) . .
O132 W36 O108 106.1(8) . .
O155 W36 O108 150.3(11) . .
O107 W36 O108 93.9(7) . .
O132 W36 O154 100.9(9) . .
O155 W36 O154 84.0(12) . .
O107 W36 O154 155.2(9) . .
O108 W36 O154 82.2(9) . .
O132 W36 W36' 115.1(7) . .
O155 W36 W36' 21.1(9) . .
O107 W36 W36' 69.0(6) . .
O108 W36 W36' 137.9(4) . .
O154 W36 W36' 97.6(8) . .
O132 W36 W35' 114.7(6) . .
O155 W36 W35' 95.3(10) . .
O107 W36 W35' 139.7(5) . .
O108 W36 W35' 64.9(6) . .
O154 W36 W35' 20.3(7) . .
W36' W36 W35' 103.1(3) . .
O132 W36 O89 168.6(8) . .
O155 W36 O89 68.7(11) . .
O107 W36 O89 83.3(6) . .
O108 W36 O89 82.1(6) . .
O154 W36 O89 71.9(8) . .
W36' W36 O89 58.6(4) . .
W35' W36 O89 61.0(4) . .
O3 Co1 O41 91.8(4) . .
O3 Co1 O24 97.1(5) . .
O41 Co1 O24 171.2(5) . .
O3 Co1 O42 92.1(5) . .
O41 Co1 O42 86.2(5) . .
O24 Co1 O42 93.5(5) . .
O3 Co1 O4 178.9(4) . .
O41 Co1 O4 87.2(4) . .
O24 Co1 O4 84.0(4) . .
O42 Co1 O4 87.8(5) . .
O3 Co1 O9 92.2(5) . .
O41 Co1 O9 91.0(4) . .
O24 Co1 O9 88.6(4) . .
O42 Co1 O9 175.0(5) . .
O4 Co1 O9 88.0(4) . .
O3 Co1 Na1 86.5(5) . .
O41 Co1 Na1 45.9(5) . .
O24 Co1 Na1 134.4(5) . .
O42 Co1 Na1 131.9(5) . .
O4 Co1 Na1 92.8(4) . .
O9 Co1 Na1 45.8(4) . .
O7 Co2 O13 89.0(4) . .
O7 Co2 O10 97.8(4) . .
O13 Co2 O10 173.1(5) . .
O7 Co2 O2 91.8(5) . .
O13 Co2 O2 86.4(4) . .
O10 Co2 O2 92.9(4) . .
O7 Co2 O9 90.6(5) . .
O13 Co2 O9 91.8(4) . .
O10 Co2 O9 88.6(4) . .
O2 Co2 O9 176.9(4) . .
O7 Co2 O4 177.8(4) . .
O13 Co2 O4 89.0(4) . .
O10 Co2 O4 84.1(4) . .
O2 Co2 O4 89.1(4) . .
O9 Co2 O4 88.4(4) . .
O7 Co2 Na1 85.2(5) . .
O13 Co2 Na1 46.5(5) . .
O10 Co2 Na1 134.2(5) . .
O2 Co2 Na1 132.8(4) . .
O9 Co2 Na1 45.6(4) . .
O4 Co2 Na1 92.7(4) . .
O22 Co3 O23 87.0(5) . .
O22 Co3 O24 175.7(4) . .
O23 Co3 O24 93.3(5) . .
O22 Co3 O10 94.0(5) . .
O23 Co3 O10 174.1(4) . .
O24 Co3 O10 85.4(5) . .
O22 Co3 O14 87.8(4) . .
O23 Co3 O14 87.7(4) . .
O24 Co3 O14 96.5(5) . .
O10 Co3 O14 98.2(5) . .
O22 Co3 O4 91.0(4) . .
O23 Co3 O4 90.5(4) . .
O24 Co3 O4 84.7(4) . .
O10 Co3 O4 83.7(4) . .
O14 Co3 O4 177.9(5) . .
O11 Co4 O32 90.9(5) . .
O11 Co4 O26 90.3(5) . .
O32 Co4 O26 87.5(5) . .
O11 Co4 O19 96.1(5) . .
O32 Co4 O19 92.3(5) . .
O26 Co4 O19 173.6(5) . .
O11 Co4 O20 93.0(5) . .
O32 Co4 O20 175.7(5) . .
O26 Co4 O20 90.5(4) . .
O19 Co4 O20 89.2(4) . .
O11 Co4 O5 179.1(4) . .
O32 Co4 O5 88.9(5) . .
O26 Co4 O5 88.8(4) . .
O19 Co4 O5 84.8(4) . .
O20 Co4 O5 87.2(5) . .
O11 Co4 Na1' 86.0(5) . .
O32 Co4 Na1' 132.5(5) . .
O26 Co4 Na1' 45.3(5) . .
O19 Co4 Na1' 135.2(5) . .
O20 Co4 Na1' 46.0(4) . .
O5 Co4 Na1' 93.5(5) . .
O36 Co5 O18 173.8(5) . .
O36 Co5 O45 87.5(5) . .
O18 Co5 O45 94.4(5) . .
O36 Co5 O19 92.4(5) . .
O18 Co5 O19 85.2(5) . .
O45 Co5 O19 174.5(4) . .
O36 Co5 O25 89.1(5) . .
O18 Co5 O25 96.8(5) . .
O45 Co5 O25 89.8(5) . .
O19 Co5 O25 95.7(5) . .
O36 Co5 O5 90.9(5) . .
O18 Co5 O5 83.2(4) . .
O45 Co5 O5 90.8(5) . .
O19 Co5 O5 83.7(4) . .
O25 Co5 O5 179.4(5) . .
O8 Co6 O18 97.7(4) . .
O8 Co6 O29 91.0(4) . .
O18 Co6 O29 171.3(5) . .
O8 Co6 O31 91.6(5) . .
O18 Co6 O31 93.6(5) . .
O29 Co6 O31 86.3(5) . .
O8 Co6 O20 93.5(5) . .
O18 Co6 O20 87.6(4) . .
O29 Co6 O20 91.7(4) . .
O31 Co6 O20 174.6(5) . .
O8 Co6 O5 178.8(4) . .
O18 Co6 O5 83.4(4) . .
O29 Co6 O5 87.9(4) . .
O31 Co6 O5 88.7(5) . .
O20 Co6 O5 86.2(4) . .
O8 Co6 Na1' 85.8(5) . .
O18 Co6 Na1' 133.6(5) . .
O29 Co6 Na1' 46.5(5) . .
O31 Co6 Na1' 132.6(4) . .
O20 Co6 Na1' 46.1(4) . .
O5 Co6 Na1' 93.1(5) . .
Na1' Na1 O203 67.1(11) . .
Na1' Na1 O204 68.0(11) . .
O203 Na1 O204 135.1(12) . .
Na1' Na1 O242 77.1(12) . .
O203 Na1 O242 85.4(10) . .
O204 Na1 O242 85.3(10) . .
Na1' Na1 O9 100.0(11) . .
O203 Na1 O9 93.9(8) . .
O204 Na1 O9 93.3(8) . .
O242 Na1 O9 177.1(13) . .
Na1' Na1 O41 141.6(13) . .
O203 Na1 O41 75.1(7) . .
O204 Na1 O41 149.1(11) . .
O242 Na1 O41 107.2(11) . .
O9 Na1 O41 75.3(6) . .
Na1' Na1 O13 140.1(13) . .
O203 Na1 O13 151.1(11) . .
O204 Na1 O13 72.9(7) . .
O242 Na1 O13 107.4(10) . .
O9 Na1 O13 74.5(6) . .
O41 Na1 O13 76.4(7) . .
Na1' Na1 P3 77.2(10) . .
O203 Na1 P3 84.7(7) . .
O204 Na1 P3 85.2(7) . .
O242 Na1 P3 154.3(12) . .
O9 Na1 P3 22.8(4) . .
O41 Na1 P3 93.0(6) . .
O13 Na1 P3 92.4(6) . .
Na1' Na1 Co1 124.3(11) . .
O203 Na1 Co1 78.1(6) . .
O204 Na1 Co1 129.4(8) . .
O242 Na1 Co1 142.8(10) . .
O9 Na1 Co1 39.4(4) . .
O41 Na1 Co1 36.4(4) . .
O13 Na1 Co1 76.3(6) . .
P3 Na1 Co1 56.9(3) . .
Na1' Na1 Co2 124.4(11) . .
O203 Na1 Co2 129.5(8) . .
O204 Na1 Co2 77.8(6) . .
O242 Na1 Co2 142.8(10) . .
O9 Na1 Co2 38.9(4) . .
O41 Na1 Co2 75.5(6) . .
O13 Na1 Co2 35.9(3) . .
P3 Na1 Co2 57.0(3) . .
Co1 Na1 Co2 54.3(3) . .
Na1' Na1 W14 145.9(12) . .
O203 Na1 W14 83.9(7) . .
O204 Na1 W14 138.0(9) . .
O242 Na1 W14 83.2(9) . .
O9 Na1 W14 99.5(7) . .
O41 Na1 W14 26.5(4) . .
O13 Na1 W14 72.4(6) . .
P3 Na1 W14 119.0(5) . .
Co1 Na1 W14 62.2(4) . .
Co2 Na1 W14 87.5(5) . .
Na1' Na1 W13 145.5(11) . .
O203 Na1 W13 139.9(9) . .
O204 Na1 W13 82.2(7) . .
O242 Na1 W13 83.8(9) . .
O9 Na1 W13 98.5(7) . .
O41 Na1 W13 71.6(6) . .
O13 Na1 W13 26.5(3) . .
P3 Na1 W13 118.3(6) . .
Co1 Na1 W13 87.7(5) . .
Co2 Na1 W13 61.3(3) . .
W14 Na1 W13 56.6(3) . .
Na1 Na1' O203 69.1(11) . .
Na1 Na1' O204 68.6(11) . .
O203 Na1' O204 137.6(13) . .
Na1 Na1' O242 62.8(11) . .
O203 Na1' O242 80.9(10) . .
O204 Na1' O242 80.4(9) . .
Na1 Na1' O26 140.2(13) . .
O203 Na1' O26 73.0(8) . .
O204 Na1' O26 147.6(11) . .
O242 Na1' O26 122.3(10) . .
Na1 Na1' O20 98.7(11) . .
O203 Na1' O20 92.7(8) . .
O204 Na1' O20 93.2(8) . .
O242 Na1' O20 161.5(12) . .
O26 Na1' O20 71.3(7) . .
Na1 Na1' O29 141.4(13) . .
O203 Na1' O29 146.4(11) . .
O204 Na1' O29 74.5(8) . .
O242 Na1' O29 121.8(10) . .
O26 Na1' O29 73.8(7) . .
O20 Na1' O29 72.2(7) . .
Na1 Na1' Co6 121.9(11) . .
O203 Na1' Co6 126.9(8) . .
O204 Na1' Co6 77.2(7) . .
O242 Na1' Co6 152.2(9) . .
O26 Na1' Co6 73.4(6) . .
O20 Na1' Co6 37.5(4) . .
O29 Na1' Co6 35.4(4) . .
Na1 Na1' Co4 121.7(11) . .
O203 Na1' Co4 76.7(7) . .
O204 Na1' Co4 127.2(8) . .
O242 Na1' Co4 152.4(10) . .
O26 Na1' Co4 34.7(4) . .
O20 Na1' Co4 37.1(4) . .
O29 Na1' Co4 73.4(6) . .
Co6 Na1' Co4 52.8(3) . .
Na1 Na1' W26 148.1(12) . .
O203 Na1' W26 81.8(7) . .
O204 Na1' W26 139.1(9) . .
O242 Na1' W26 100.9(9) . .
O26 Na1' W26 26.4(3) . .
O20 Na1' W26 95.3(7) . .
O29 Na1' W26 70.4(6) . .
Co6 Na1' W26 85.8(5) . .
Co4 Na1' W26 60.3(4) . .
Na1 Na1' W25 149.0(12) . .
O203 Na1' W25 137.7(10) . .
O204 Na1' W25 83.3(7) . .
O242 Na1' W25 101.1(9) . .
O26 Na1' W25 70.6(6) . .
O20 Na1' W25 95.4(7) . .
O29 Na1' W25 25.6(3) . .
Co6 Na1' W25 60.3(4) . .
Co4 Na1' W25 85.3(5) . .
W26 Na1' W25 56.2(4) . .
Na1 Na1' Na2' 88.9(11) . .
O203 Na1' Na2' 29.8(6) . .
O204 Na1' Na2' 148.5(10) . .
O242 Na1' Na2' 69.5(8) . .
O26 Na1' Na2' 62.3(6) . .
O20 Na1' Na2' 112.3(7) . .
O29 Na1' Na2' 129.6(9) . .
Co6 Na1' Na2' 134.3(7) . .
Co4 Na1' Na2' 83.1(6) . .
W26 Na1' Na2' 59.3(5) . .
W25 Na1' Na2' 111.0(7) . .
Na2' Na2 O234 40(2) . .
Na2' Na2 O237 61.1(17) . .
O234 Na2 O237 94(2) . .
Na2' Na2 O203 72.8(17) . .
O234 Na2 O203 100(2) . .
O237 Na2 O203 80.9(12) . .
Na2' Na2 O51 139(2) . .
O234 Na2 O51 168(2) . .
O237 Na2 O51 79.9(12) . .
O203 Na2 O51 89.9(11) . .
Na2' Na2 O227 128(2) . .
O234 Na2 O227 101(2) . .
O237 Na2 O227 162.8(16) . .
O203 Na2 O227 88.3(11) . .
O51 Na2 O227 86.8(12) . .
O234 Na2' Na2 97(3) . .
O234 Na2' O237 141(3) . .
Na2 Na2' O237 79.6(19) . .
O234 Na2' O233 54(3) . .
Na2 Na2' O233 113(2) . .
O237 Na2' O233 160.8(18) . .
O234 Na2' O203 130(3) . .
Na2 Na2' O203 73.0(17) . .
O237 Na2' O203 86.0(12) . .
O233 Na2' O203 84.7(11) . .
O234 Na2' O81 108(3) . .
Na2 Na2' O81 155(2) . .
O237 Na2' O81 82.2(13) . .
O233 Na2' O81 80.9(12) . .
O203 Na2' O81 89.0(10) . .
O234 Na2' Na1' 146(3) . .
Na2 Na2' Na1' 92.6(17) . .
O237 Na2' Na1' 72.1(11) . .
O233 Na2' Na1' 92.6(11) . .
O203 Na2' Na1' 26.1(6) . .
O81 Na2' Na1' 65.6(7) . .
O249 Na3 O248 164(2) 2_566 .
O249 Na3 O75 110.3(16) 2_566 .
O248 Na3 O75 85.5(13) . .
O249 Na3 O211 79.8(13) 2_566 2_566
O248 Na3 O211 101.9(14) . 2_566
O75 Na3 O211 80.7(10) . 2_566
O249 Na3 O72 81.6(13) 2_566 2_566
O248 Na3 O72 82.5(14) . 2_566
O75 Na3 O72 168.0(13) . 2_566
O211 Na3 O72 101.8(10) 2_566 2_566
O249 Na3 Na12 92.4(14) 2_566 2_566
O248 Na3 Na12 75.5(14) . 2_566
O75 Na3 Na12 139.9(11) . 2_566
O211 Na3 Na12 137.3(12) 2_566 2_566
O72 Na3 Na12 35.7(7) 2_566 2_566
O219 Na4 O34 113.1(8) 2_556 .
O219 Na4 O216 101.7(8) 2_556 .
O34 Na4 O216 81.3(7) . .
O219 Na4 O15 69.3(7) 2_556 2_556
O34 Na4 O15 170.7(8) . 2_556
O216 Na4 O15 89.4(7) . 2_556
O219 Na4 O214 96.0(8) 2_556 2_556
O34 Na4 O214 94.4(7) . 2_556
O216 Na4 O214 162.1(8) . 2_556
O15 Na4 O214 94.3(7) 2_556 2_556
O219 Na4 O210 161.4(9) 2_556 2_556
O34 Na4 O210 84.4(6) . 2_556
O216 Na4 O210 74.0(7) . 2_556
O15 Na4 O210 92.4(6) 2_556 2_556
O214 Na4 O210 88.4(7) 2_556 2_556
O219 Na4 W16 86.6(6) 2_556 2_556
O34 Na4 W16 159.3(5) . 2_556
O216 Na4 W16 101.4(6) . 2_556
O15 Na4 W16 23.3(3) 2_556 2_556
O214 Na4 W16 76.7(5) 2_556 2_556
O210 Na4 W16 76.8(5) 2_556 2_556
O304 Na5 O214 162(3) . .
O304 Na5 O6 90(3) . .
O214 Na5 O6 107.8(12) . .
O304 Na5 O45 70(3) . .
O214 Na5 O45 112.3(10) . .
O6 Na5 O45 95.7(8) . .
O304 Na5 O213 99(3) . 2_556
O214 Na5 O213 72.0(9) . 2_556
O6 Na5 O213 105.3(10) . 2_556
O45 Na5 O213 156.3(12) . 2_556
O304 Na5 O266 85(3) . .
O214 Na5 O266 76.7(12) . .
O6 Na5 O266 164.8(13) . .
O45 Na5 O266 95.9(12) . .
O213 Na5 O266 61.7(10) 2_556 .
O304 Na5 W21 111(3) . .
O214 Na5 W21 87.6(9) . .
O6 Na5 W21 28.1(4) . .
O45 Na5 W21 85.8(7) . .
O213 Na5 W21 118.0(10) 2_556 .
O266 Na5 W21 163.6(13) . .
Na11 Na6 Na7 49.7(18) 1_655 .
Na11 Na6 O213 139(2) 1_655 1_655
Na7 Na6 O213 165(2) . 1_655
Na11 Na6 O202 60.9(17) 1_655 1_655
Na7 Na6 O202 94.0(17) . 1_655
O213 Na6 O202 101.1(13) 1_655 1_655
Na11 Na6 O28 121(2) 1_655 .
Na7 Na6 O28 90.4(16) . .
O213 Na6 O28 91.2(12) 1_655 .
O202 Na6 O28 86.4(11) 1_655 .
Na11 Na6 O30 71.5(17) 1_655 1_655
Na7 Na6 O30 102.1(18) . 1_655
O213 Na6 O30 75.5(10) 1_655 1_655
O202 Na6 O30 97.3(10) 1_655 1_655
O28 Na6 O30 166.6(12) . 1_655
Na11 Na6 O235 121(2) 1_655 .
Na7 Na6 O235 85.2(17) . .
O213 Na6 O235 79.9(12) 1_655 .
O202 Na6 O235 175.1(15) 1_655 .
O28 Na6 O235 88.7(10) . .
O30 Na6 O235 87.6(12) 1_655 .
Na11 Na7 Na6 65(2) 1_655 .
Na11 Na7 O232 72(2) 1_655 .
Na6 Na7 O232 115(2) . .
Na11 Na7 O217 56(2) 1_655 .
Na6 Na7 O217 106.3(19) . .
O232 Na7 O217 85.6(16) . .
Na11 Na7 O250 60(2) 1_655 1_655
Na6 Na7 O250 104(2) . 1_655
O232 Na7 O250 13.2(12) . 1_655
O217 Na7 O250 82.6(16) . 1_655
Na11 Na7 O23 166(3) 1_655 .
Na6 Na7 O23 112.8(18) . .
O232 Na7 O23 119.3(17) . .
O217 Na7 O23 113.9(17) . .
O250 Na7 O23 132.2(17) 1_655 .
Na11 Na7 W10 141(3) 1_655 .
Na6 Na7 W10 123.6(19) . .
O232 Na7 W10 120.5(16) . .
O217 Na7 W10 86.6(13) . .
O250 Na7 W10 132.8(15) 1_655 .
O23 Na7 W10 27.4(5) . .
Na11 Na7 Na12 60(2) 1_655 1_655
Na6 Na7 Na12 124.5(19) . 1_655
O232 Na7 Na12 43.0(13) . 1_655
O217 Na7 Na12 43.2(11) . 1_655
O250 Na7 Na12 43.4(13) 1_655 1_655
O23 Na7 Na12 121.8(14) . 1_655
W10 Na7 Na12 102.6(12) . 1_655
O240 Na8 O229 88.6(16) . .
O240 Na8 O71 87.3(15) . .
O229 Na8 O71 70.8(12) . .
O240 Na8 O268 86.7(17) . 1_554
O229 Na8 O268 98.7(18) . 1_554
O71 Na8 O268 168.1(19) . 1_554
O246 Na9 O269 109(2) 2_566 2_566
O246 Na9 O153 110.9(17) 2_566 .
O269 Na9 O153 117.3(18) 2_566 .
O246 Na9 O301 119(2) 2_566 .
O269 Na9 O301 123(2) 2_566 .
O153 Na9 O301 71.3(16) . .
O246 Na9 W2' 114.4(16) 2_566 .
O269 Na9 W2' 128.3(18) 2_566 .
O153 Na9 W2' 19.6(5) . .
O301 Na9 W2' 52.1(13) . .
O272 Na10 O258 173(3) 2_666 1_655
O272 Na10 O278 94(2) 2_666 .
O258 Na10 O278 90(2) 1_655 .
O272 Na10 O73 79.0(19) 2_666 .
O258 Na10 O73 107.4(17) 1_655 .
O278 Na10 O73 79.3(18) . .
O272 Na10 O131 84.7(19) 2_666 2_666
O258 Na10 O131 88.7(15) 1_655 2_666
O278 Na10 O131 108.0(19) . 2_666
O73 Na10 O131 162.6(18) . 2_666
Na7 Na11 Na6 66(2) 1_455 1_455
Na7 Na11 O217 83(3) 1_455 1_455
Na6 Na11 O217 125(3) 1_455 1_455
Na7 Na11 O202 110(3) 1_455 .
Na6 Na11 O202 69.3(18) 1_455 .
O217 Na11 O202 165(2) 1_455 .
Na7 Na11 O232 67(2) 1_455 1_455
Na6 Na11 O232 112(2) 1_455 1_455
O217 Na11 O232 93.1(19) 1_455 1_455
O202 Na11 O232 85(2) . 1_455
Na7 Na11 O250 86(3) 1_455 .
Na6 Na11 O250 120(3) 1_455 .
O217 Na11 O250 101(2) 1_455 .
O202 Na11 O250 73.2(19) . .
O232 Na11 O250 19.6(12) 1_455 .
Na7 Na11 O30 108(3) 1_455 .
Na6 Na11 O30 65.5(16) 1_455 .
O217 Na11 O30 84.5(18) 1_455 .
O202 Na11 O30 98.2(16) . .
O232 Na11 O30 175(2) 1_455 .
O250 Na11 O30 166(2) . .
Na7 Na11 O67 167(3) 1_455 .
Na6 Na11 O67 112(2) 1_455 .
O217 Na11 O67 89.5(17) 1_455 .
O202 Na11 O67 79.0(14) . .
O232 Na11 O67 124(2) 1_455 .
O250 Na11 O67 105(2) . .
O30 Na11 O67 61.4(10) . .
Na7 Na11 Na12 94(2) 1_455 .
Na6 Na11 Na12 159(2) 1_455 .
O217 Na11 Na12 52.2(15) 1_455 .
O202 Na11 Na12 117(2) . .
O232 Na11 Na12 51.9(14) 1_455 .
O250 Na11 Na12 51.2(16) . .
O30 Na11 Na12 128.7(19) . .
O67 Na11 Na12 88.9(14) . .
Na7 Na11 W6 137(3) 1_455 .
Na6 Na11 W6 86.7(16) 1_455 .
O217 Na11 W6 87.4(16) 1_455 .
O202 Na11 W6 87.9(13) . .
O232 Na11 W6 156(2) 1_455 .
O250 Na11 W6 137(2) . .
O30 Na11 W6 29.3(5) . .
O67 Na11 W6 32.1(6) . .
Na12 Na11 W6 112.3(15) . .
O262 Na12 O72 95(2) . .
O262 Na12 O65 98(2) . 1_455
O72 Na12 O65 165(2) . 1_455
O262 Na12 O217 99(2) . 1_455
O72 Na12 O217 93.5(15) . 1_455
O65 Na12 O217 90.9(16) 1_455 1_455
O262 Na12 O250 161(3) . .
O72 Na12 O250 66.8(17) . .
O65 Na12 O250 99.6(19) 1_455 .
O217 Na12 O250 87.8(18) 1_455 .
O262 Na12 O232 177(3) . 1_455
O72 Na12 O232 83.9(17) . 1_455
O65 Na12 O232 83.4(15) 1_455 1_455
O217 Na12 O232 78.2(15) 1_455 1_455
O250 Na12 O232 18.9(12) . 1_455
O262 Na12 Na11 131(2) . .
O72 Na12 Na11 69.0(13) . .
O65 Na12 Na11 106.7(17) 1_455 .
O217 Na12 Na11 39.8(12) 1_455 .
O250 Na12 Na11 49.8(16) . .
O232 Na12 Na11 46.7(13) 1_455 .
O262 Na12 Na7 140(3) . 1_455
O72 Na12 Na7 93.1(14) . 1_455
O65 Na12 Na7 81.1(13) 1_455 1_455
O217 Na12 Na7 41.2(11) 1_455 1_455
O250 Na12 Na7 50.9(15) . 1_455
O232 Na12 Na7 37.5(12) 1_455 1_455
Na11 Na12 Na7 25.7(10) . 1_455
O262 Na12 Na3 95(2) . 2_566
O72 Na12 Na3 42.7(9) . 2_566
O65 Na12 Na3 128.9(17) 1_455 2_566
O217 Na12 Na3 135.0(16) 1_455 2_566
O250 Na12 Na3 67.8(16) . 2_566
O232 Na12 Na3 85.7(16) 1_455 2_566
Na11 Na12 Na3 101.1(15) . 2_566
Na7 Na12 Na3 116.4(14) 1_455 2_566
O95 P1 O100 113.4(10) . .
O95 P1 O116 111.1(10) . .
O100 P1 O116 112.9(8) . .
O95 P1 O37 107.0(8) . .
O100 P1 O37 106.2(8) . .
O116 P1 O37 105.6(8) . .
O50 P2 O4 108.6(7) . .
O50 P2 O117 108.3(8) . .
O4 P2 O117 109.2(7) . .
O50 P2 O94 112.0(8) . .
O4 P2 O94 110.0(7) . .
O117 P2 O94 108.7(8) . .
O9 P3 O20 111.0(6) . .
O9 P3 O47 110.1(7) . .
O20 P3 O47 108.9(7) . .
O9 P3 O35 109.1(7) . .
O20 P3 O35 108.9(7) . .
O47 P3 O35 108.9(6) . .
O9 P3 Na1 39.9(6) . .
O20 P3 Na1 71.1(6) . .
O47 P3 Na1 124.1(5) . .
O35 P3 Na1 124.3(5) . .
O105 P4 O111 113.1(9) . .
O105 P4 O5 107.3(9) . .
O111 P4 O5 109.6(9) . .
O105 P4 O112 108.9(10) . .
O111 P4 O112 110.2(11) . .
O5 P4 O112 107.6(9) . .
O114 P5 O113 111.9(11) . .
O114 P5 O115 114.6(11) . .
O113 P5 O115 109.0(12) . .
O114 P5 O89 106.4(11) . .
O113 P5 O89 108.7(9) . .
O115 P5 O89 105.9(11) . .
W21 O1 W17 123.6(5) . .
W12 O2 Co2 144.9(6) . .
W19 O3 Co1 138.4(6) . .
P2 O4 Co3 122.1(7) . .
P2 O4 Co2 124.5(6) . .
Co3 O4 Co2 92.1(4) . .
P2 O4 Co1 125.2(6) . .
Co3 O4 Co1 91.8(4) . .
Co2 O4 Co1 91.6(5) . .
P4 O5 Co4 123.8(7) . .
P4 O5 Co5 121.5(7) . .
Co4 O5 Co5 92.9(4) . .
P4 O5 Co6 124.2(7) . .
Co4 O5 Co6 93.0(5) . .
Co5 O5 Co6 92.9(4) . .
W21 O6 Na5 104.4(7) . .
W16 O7 Co2 137.5(6) . .
W16 O8 Co6 136.7(6) . .
P3 O9 Co2 125.7(6) . .
P3 O9 Co1 123.9(6) . .
Co2 O9 Co1 92.0(5) . .
P3 O9 Na1 117.3(8) . .
Co2 O9 Na1 95.5(6) . .
Co1 O9 Na1 94.8(6) . .
W17 O10 Co2 132.6(6) . .
W17 O10 Co3 125.1(5) . .
Co2 O10 Co3 99.9(5) . .
W19 O11 Co4 138.3(6) . .
W13 O13 Co2 143.2(7) . .
W13 O13 Na1 113.6(6) . .
Co2 O13 Na1 97.6(6) . .
W16 O15 Na4 122.7(6) . 2_556
W21 O16 W16 123.8(6) . .
W21 O17 W20 148.6(6) . .
W21 O18 Co6 131.8(6) . .
W21 O18 Co5 125.9(5) . .
Co6 O18 Co5 100.1(5) . .
W20 O19 Co4 132.1(7) . .
W20 O19 Co5 126.3(5) . .
Co4 O19 Co5 98.5(5) . .
P3 O20 Co4 125.1(6) . .
P3 O20 Co6 125.1(6) . .
Co4 O20 Co6 93.6(5) . .
P3 O20 Na1' 113.0(8) . .
Co4 O20 Na1' 97.0(6) . .
Co6 O20 Na1' 96.5(6) . .
W20 O21 W18 124.3(5) . .
W11 O22 Co3 143.8(6) . .
W10 O23 Co3 143.0(6) . .
W10 O23 Na7 102.4(10) . .
Co3 O23 Na7 112.4(10) . .
W18 O24 Co3 126.8(5) . .
W18 O24 Co1 131.6(7) . .
Co3 O24 Co1 99.5(5) . .
W26 O26 Co4 143.1(7) . .
W26 O26 Na1' 112.7(7) . .
Co4 O26 Na1' 100.1(6) . .
W18 O28 Na6 134.5(9) . .
W25 O29 Co6 144.6(7) . .
W25 O29 Na1' 113.2(7) . .
Co6 O29 Na1' 98.1(6) . .
W6 O30 Na6 127.0(10) . 1_455
W6 O30 Na11 101.4(11) . .
Na6 O30 Na11 43.1(12) 1_455 .
W24 O31 Co6 143.7(7) . .
W27 O32 Co4 145.1(7) . .
W17 O33 W16 124.4(6) . .
W12 O34 Na4 134.7(7) . .
P3 O35 W21 125.7(6) . .
P3 O35 W17 125.6(7) . .
W21 O35 W17 91.0(3) . .
P3 O35 W16 125.4(5) . .
W21 O35 W16 89.0(4) . .
W17 O35 W16 88.7(3) . .
W22 O36 Co5 143.6(7) . .
P1 O37 W3' 123.5(7) . .
P1 O37 W1' 122.1(7) . .
W3' O37 W1' 96.2(6) . .
P1 O37 W3 124.1(7) . .
W3' O37 W3 47.1(3) . .
W1' O37 W3 113.8(5) . .
P1 O37 W2 124.5(7) . .
W3' O37 W2 112.0(5) . .
W1' O37 W2 46.7(3) . .
W3 O37 W2 92.1(4) . .
P1 O37 W1 123.8(7) . .
W3' O37 W1 50.5(4) . .
W1' O37 W1 52.1(3) . .
W3 O37 W1 91.3(5) . .
W2 O37 W1 91.4(4) . .
P1 O37 W2' 120.9(8) . .
W3' O37 W2' 95.1(5) . .
W1' O37 W2' 91.3(4) . .
W3 O37 W2' 53.0(3) . .
W2 O37 W2' 47.8(3) . .
W1 O37 W2' 115.3(5) . .
W18 O38 W19 124.7(6) . .
W6 O39 W12 168.3(10) . .
W5 O40 W11 168.9(9) . .
W14 O41 Co1 144.9(7) . .
W14 O41 Na1 113.3(7) . .
Co1 O41 Na1 97.7(6) . .
W15 O42 Co1 145.7(6) . .
W7 O43 W13 166.5(9) . .
W20 O44 W19 123.7(6) . .
W23 O45 Co5 142.6(6) . .
W23 O45 Na5 113.4(8) . .
Co5 O45 Na5 103.1(7) . .
P3 O47 W18 126.3(6) . .
P3 O47 W20 126.2(6) . .
W18 O47 W20 89.8(3) . .
P3 O47 W19 125.9(5) . .
W18 O47 W19 88.1(3) . .
W20 O47 W19 88.3(3) . .
W8 O49 W14 164.5(8) . .
P2 O50 W13 128.9(9) . .
P2 O50 W14 123.4(8) . .
W13 O50 W14 92.0(5) . .
W14 O51 Na2 127.6(9) . .
W9 O53 W15 169.2(9) . .
W31 O54 W31' 19.7(6) . .
W31 O54 W25 167.9(12) . .
W31' O54 W25 151.2(12) . .
W18 O56 W17 149.4(6) . .
W3 O57 W2' 66.4(5) . .
W3 O57 W7 146.2(6) . .
W2' O57 W7 131.3(7) . .
W4 O59 W10 164.1(8) . .
W2' O60 W2 61.6(6) . .
W2' O60 W8 134.0(8) . .
W2 O60 W8 146.2(6) . .
W1 O62 W5 148.6(7) . .
W1 O62 W3' 61.3(4) . .
W5 O62 W3' 132.2(8) . .
W15 O63 W10 126.4(8) . .
W32 O64 W26 170.3(10) . .
W15 O65 Na12 136.7(13) . 1_655
W6 O67 W7 154.9(9) . .
W6 O67 Na11 94.5(11) . .
W7 O67 Na11 106.7(11) . .
W11 O68 W12 124.3(8) . .
W1' O70 W2 60.2(5) . .
W1' O70 W9 135.1(8) . .
W2 O70 W9 147.0(7) . .
W10 O71 Na8 131.7(10) . .
W7 O72 Na12 135.1(14) . .
W7 O72 Na3 117.5(9) . 2_566
Na12 O72 Na3 101.6(13) . 2_566
W27 O73 Na10 174.3(12) . .
W29 O74 W23 169.1(9) . .
W8 O75 Na3 157.8(10) . .
W4 O76 W5 154.5(8) . .
W1 O77 W4 148.4(8) . .
W1 O77 W1' 64.3(5) . .
W4 O77 W1' 131.0(8) . .
W8 O78 W9 155.0(10) . .
W3 O80 W3' 58.0(4) . .
W3 O80 W6 146.8(8) . .
W3' O80 W6 135.3(7) . .
W26 O81 Na2' 131.9(9) . .
W30 O82 W24 168.4(10) . .
W28 O84 W28' 18.9(5) . .
W33 O86 W33' 17.4(6) . .
W33 O86 W27 171.8(10) . .
W33' O86 W27 155.9(11) . .
W9 O87 W4 127.2(9) . .
W14 O88 W13 124.6(8) . .
P5 O89 W36' 128.6(9) . .
P5 O89 W34 125.6(8) . .
W36' O89 W34 40.5(3) . .
P5 O89 W35 124.9(9) . .
W36' O89 W35 106.5(6) . .
W34 O89 W35 94.3(6) . .
P5 O89 W35' 124.0(9) . .
W36' O89 W35' 94.7(6) . .
W34 O89 W35' 110.4(6) . .
W35 O89 W35' 40.3(3) . .
P5 O89 W36 120.5(9) . .
W36' O89 W36 53.3(4) . .
W34 O89 W36 91.1(5) . .
W35 O89 W36 90.9(5) . .
W35' O89 W36 55.2(3) . .
W6 O90 W5 125.4(10) . .
W10 O91 W11 143.7(10) . .
W28 O92 W28' 19.4(6) . .
W28 O92 W22 167.4(13) . .
W28' O92 W22 148.3(13) . .
P2 O94 W10 126.5(8) . .
P2 O94 W15 124.7(9) . .
W10 O94 W15 92.7(5) . .
P1 O95 W7 130.8(11) . .
P1 O95 W8 127.8(10) . .
W7 O95 W8 90.7(5) . .
W7 O96 W8 122.4(8) . .
W15 O97 W14 142.5(8) . .
W34 O99 W28' 131.9(11) . .
W34 O99 W36' 49.3(4) . .
W28' O99 W36' 146.4(10) . .
W34 O99 W28 150.9(8) . .
W28' O99 W28 20.2(6) . .
W36' O99 W28 140.5(8) . .
P1 O100 W4 130.3(10) . .
P1 O100 W9 129.0(8) . .
W4 O100 W9 90.9(5) . .
W27 O101 W26 143.1(8) . .
W24 O102 W23 128.3(9) . .
W12 O104 W13 140.0(8) . .
P4 O105 W26 130.0(9) . .
P4 O105 W25 123.9(9) . .
W26 O105 W25 93.3(6) . .
W31' O106 W31 19.4(7) . .
W33' O107 W36 129.7(12) . .
W33' O107 W33 17.1(7) . .
W36 O107 W33 146.1(10) . .
W33' O107 W36' 131.3(10) . .
W36 O107 W36' 61.9(6) . .
W33 O107 W36' 134.7(8) . .
W36 O108 W32 147.1(8) . .
W36 O108 W35' 66.2(6) . .
W32 O108 W35' 133.7(8) . .
W33 O110 W33' 11.4(4) . .
P4 O111 W23 127.3(9) . .
P4 O111 W24 125.0(11) . .
W23 O111 W24 93.2(6) . .
P4 O112 W27 127.5(12) . .
P4 O112 W22 126.5(10) . .
W27 O112 W22 95.1(7) . .
P5 O113 W32 131.3(11) . .
P5 O113 W31 126.5(10) . .
W32 O113 W31 90.5(6) . .
P5 O114 W30 129.6(10) . .
P5 O114 W29 127.7(11) . .
W30 O114 W29 90.5(6) . .
P5 O115 W33' 118.4(13) . .
P5 O115 W33 132.1(12) . .
W33' O115 W33 13.7(6) . .
P5 O115 W28' 111.3(12) . .
W33' O115 W28' 119.5(14) . .
W33 O115 W28' 108.0(10) . .
P5 O115 W28 127.5(12) . .
W33' O115 W28 104.0(11) . .
W33 O115 W28 91.8(7) . .
W28' O115 W28 16.7(5) . .
P1 O116 W6 130.4(8) . .
P1 O116 W5 128.6(9) . .
W6 O116 W5 92.3(5) . .
P2 O117 W12 125.7(9) . .
P2 O117 W11 127.0(8) . .
W12 O117 W11 93.3(5) . .
W26 O118 W25 127.3(8) . .
W27 O119 W22 126.3(9) . .
W22 O120 W23 142.9(12) . .
W25 O121 W24 144.5(9) . .
W29 O123 W30 128.7(10) . .
W28' O124 W29 146.7(14) . .
W28' O124 W28 7.6(8) . .
W29 O124 W28 153.3(9) . .
W28 O125 W33 126.0(11) . .
W28 O125 W33' 113.6(10) . .
W33 O125 W33' 14.9(5) . .
W28 O125 W28' 9.3(4) . .
W33 O125 W28' 119.2(10) . .
W33' O125 W28' 106.0(11) . .
W33' O126 W33 17.2(7) . .
W33' O126 W32 135.0(14) . .
W33 O126 W32 152.2(11) . .
W32 O127 W31 130.1(10) . .
W32 O127 W31' 136.9(10) . .
W31 O127 W31' 7.9(4) . .
W31' O128 W31 19.0(7) . .
W31' O128 W30 174.4(15) . .
W31 O128 W30 156.8(12) . .
W35' O129 W35 51.8(5) . .
W35' O129 W31 140.9(8) . .
W35 O129 W31 147.5(8) . .
W35' O129 W31' 155.9(9) . .
W35 O129 W31' 143.0(8) . .
W31 O129 W31' 15.0(4) . .
W34' O130 W35 65.6(5) . .
W34' O130 W30 135.1(8) . .
W35 O130 W30 146.0(9) . .
W2 O131 Na10 139.6(11) . 2_666
W34 O134 W29 146.5(9) . .
W34 O134 W34' 70.3(6) . .
W29 O134 W34' 130.2(9) . .
W1' O151 W1 88.1(14) . .
W1' O151 W2 69.5(13) . .
W1 O151 W2 123.4(10) . .
W3' O152 W3 72.6(15) . .
W3' O152 W1 79.2(14) . .
W3 O152 W1 123.7(11) . .
W2' O153 W2 74.9(11) . .
W2' O153 W3 85.6(13) . .
W2 O153 W3 123.9(9) . .
W2' O153 Na9 101.7(15) . .
W2 O153 Na9 119.4(12) . .
W3 O153 Na9 115.9(11) . .
W35' O154 W36 105(2) . .
W35' O154 W35 53.4(16) . .
W36 O154 W35 123.5(12) . .
W36' O155 W36 104(3) . .
W36' O155 W34 50(2) . .
W36 O155 W34 130.6(18) . .
W34' O156 W34 95.9(14) . .
W34' O156 W35 81.4(14) . .
W34 O156 W35 127.7(12) . .
Na11 O202 Na6 49.8(14) . 1_455
Na1' O203 Na1 43.8(8) . .
Na1' O203 Na2' 124.0(10) . .
Na1 O203 Na2' 139.6(10) . .
Na1' O203 Na2 143.3(10) . .
Na1 O203 Na2 124.6(11) . .
Na2' O203 Na2 34.2(10) . .
Na1' O204 Na1 43.5(8) . .
Na6 O213 Na5 115.3(12) 1_455 2_556
Na4 O214 Na5 126.0(10) 2_556 .
Na11 O217 Na7 40.7(16) 1_655 .
Na11 O217 Na12 87.9(19) 1_655 1_655
Na7 O217 Na12 95.6(16) . 1_655
O250 O232 Na7 128(5) 1_655 .
O250 O232 Na11 90(5) 1_655 1_655
Na7 O232 Na11 40.5(15) . 1_655
O250 O232 Na12 80(5) 1_655 1_655
Na7 O232 Na12 99(2) . 1_655
Na11 O232 Na12 81.4(18) 1_655 1_655
O303 O233 Na2' 177(4) . .
Na2' O234 Na2 43(2) . .
Na2' O237 Na2 39.3(12) . .
Na1 O242 Na1' 40.1(8) . .
O232 O250 Na11 71(5) 1_455 .
O232 O250 Na12 81(5) 1_455 .
Na11 O250 Na12 79(2) . .
O232 O250 Na7 39(4) 1_455 1_455
Na11 O250 Na7 33.9(14) . 1_455
Na12 O250 Na7 86(2) . 1_455
W34' O268 Na8 94.2(17) . 1_556
O276 O277 W36' 107(5) 1_454 1_454

loop_
_geom_bond_atom_site_label_1
_geom_bond_atom_site_label_2
_geom_bond_distance
_geom_bond_site_symmetry_2
W1 O103 1.734(17) .
W1 O62 1.858(13) .
W1 O77 1.877(13) .
W1 O151 1.890(17) .
W1 O152 1.950(18) .
W1 W3' 1.983(7) .
W1 W1' 2.086(8) .
W1 O37 2.393(14) .
W1' O151 0.947(17) .
W1' O70 1.852(16) .
W1' W2 1.874(6) .
W1' O77 2.036(15) .
W1' O37 2.354(14) .
W2 O131 1.734(17) .
W2 O70 1.883(13) .
W2 O153 1.929(17) .
W2 O60 1.930(16) .
W2 W2' 1.942(7) .
W2 O151 1.983(19) .
W2 O37 2.372(11) .
W2' O153 1.053(19) .
W2' O60 1.863(17) .
W2' O57 1.987(15) .
W2' W3 2.136(8) .
W2' O37 2.417(12) .
W2' Na9 3.07(4) .
W3' O152 0.878(19) .
W3' W3 1.851(7) .
W3' O80 1.929(15) .
W3' O62 2.021(14) .
W3' O37 2.250(15) .
W3 O109 1.755(16) .
W3 O80 1.890(13) .
W3 O57 1.912(15) .
W3 O152 1.91(2) .
W3 O153 1.940(17) .
W3 O37 2.371(12) .
W4 O66 1.718(14) .
W4 O59 1.791(15) .
W4 O76 1.844(14) .
W4 O87 1.905(14) .
W4 O77 1.993(13) .
W4 O100 2.378(15) .
W5 O52 1.720(13) .
W5 O40 1.775(15) .
W5 O76 1.879(13) .
W5 O90 1.914(14) .
W5 O62 2.002(13) .
W5 O116 2.378(15) .
W6 O30 1.723(11) .
W6 O39 1.792(13) .
W6 O67 1.843(15) .
W6 O90 1.910(15) .
W6 O80 1.988(13) .
W6 O116 2.334(14) .
W6 Na11 3.45(4) .
W7 O72 1.681(12) .
W7 O43 1.758(14) .
W7 O67 1.879(15) .
W7 O96 1.917(17) .
W7 O57 2.000(15) .
W7 O95 2.354(15) .
W8 O75 1.728(13) .
W8 O49 1.764(14) .
W8 O78 1.852(15) .
W8 O96 1.962(17) .
W8 O60 1.991(16) .
W8 O95 2.424(18) .
W9 O93 1.731(13) .
W9 O53 1.795(16) .
W9 O78 1.866(15) .
W9 O87 1.900(16) .
W9 O70 2.009(14) .
W9 O100 2.404(15) .
W10 O71 1.733(12) .
W10 O23 1.745(14) .
W10 O91 1.850(15) .
W10 O63 1.929(14) .
W10 O59 2.075(15) .
W10 O94 2.342(13) .
W10 Na7 3.71(4) .
W11 O61 1.716(12) .
W11 O22 1.758(13) .
W11 O91 1.891(15) .
W11 O68 1.902(13) .
W11 O40 2.063(14) .
W11 O117 2.348(14) .
W12 O34 1.709(12) .
W12 O2 1.741(12) .
W12 O104 1.874(13) .
W12 O68 1.954(14) .
W12 O39 2.070(14) .
W12 O117 2.340(14) .
W13 O48 1.739(13) .
W13 O13 1.759(12) .
W13 O104 1.913(14) .
W13 O88 1.948(12) .
W13 O43 2.101(13) .
W13 O50 2.326(13) .
W13 Na1 3.62(2) .
W14 O51 1.699(13) .
W14 O41 1.738(13) .
W14 O88 1.900(13) .
W14 O97 1.902(14) .
W14 O49 2.102(13) .
W14 O50 2.410(15) .
W14 Na1 3.57(2) .
W15 O42 1.710(14) .
W15 O65 1.716(14) .
W15 O97 1.871(13) .
W15 O63 1.889(14) .
W15 O53 2.053(16) .
W15 O94 2.365(14) .
W16 O15 1.741(11) .
W16 O7 1.801(12) .
W16 O8 1.804(11) .
W16 O33 2.025(12) .
W16 O16 2.034(11) .
W16 O35 2.465(10) .
W16 Na4 3.699(13) 2_556
W17 O12 1.711(11) .
W17 O10 1.814(12) .
W17 O33 1.863(11) .
W17 O56 1.951(10) .
W17 O1 1.987(11) .
W17 O35 2.457(11) .
W18 O28 1.706(12) .
W18 O24 1.816(12) .
W18 O38 1.860(11) .
W18 O56 1.940(11) .
W18 O21 1.968(12) .
W18 O47 2.461(11) .
W19 O55 1.724(11) .
W19 O11 1.773(13) .
W19 O3 1.789(12) .
W19 O38 2.015(12) .
W19 O44 2.041(12) .
W19 O47 2.475(10) .
W20 O27 1.713(11) .
W20 O19 1.825(11) .
W20 O44 1.862(11) .
W20 O17 1.955(11) .
W20 O21 1.965(12) .
W20 O47 2.467(11) .
W21 O6 1.723(11) .
W21 O18 1.825(11) .
W21 O16 1.864(10) .
W21 O17 1.929(11) .
W21 O1 1.980(12) .
W21 O35 2.444(11) .
W21 Na5 3.54(3) .
W22 O79 1.726(13) .
W22 O36 1.803(14) .
W22 O120 1.826(19) .
W22 O119 1.955(19) .
W22 O92 2.051(18) .
W22 O112 2.342(19) .
W23 O58 1.702(13) .
W23 O45 1.725(13) .
W23 O120 1.909(19) .
W23 O102 1.921(14) .
W23 O74 2.078(14) .
W23 O111 2.355(18) .
W24 O69 1.700(15) .
W24 O31 1.709(14) .
W24 O121 1.877(16) .
W24 O102 1.890(15) .
W24 O82 2.118(15) .
W24 O111 2.365(18) .
W25 O46 1.693(14) .
W25 O29 1.713(12) .
W25 O121 1.841(17) .
W25 O118 1.942(15) .
W25 O54 2.059(14) .
W25 O105 2.400(17) .
W25 Na1' 3.65(2) .
W26 O81 1.722(13) .
W26 O26 1.745(12) .
W26 O118 1.878(15) .
W26 O101 1.913(16) .
W26 O64 2.054(16) .
W26 O105 2.309(17) .
W26 Na1' 3.63(2) .
W27 O73 1.700(13) .
W27 O32 1.752(14) .
W27 O101 1.833(16) .
W27 O119 1.892(19) .
W27 O86 2.055(15) .
W27 O112 2.309(19) .
W28 W28' 0.69(2) .
W28 O84 1.678(15) .
W28 O92 1.779(18) .
W28 O125 1.89(2) .
W28 O124 1.928(17) .
W28 O99 2.004(13) .
W28 O115 2.39(2) .
W28' O124 1.27(2) .
W28' O99 1.86(2) .
W28' O84 2.02(2) .
W28' O92 2.04(2) .
W28' O115 2.38(3) .
W28' O125 2.49(3) .
W28' W29 2.98(2) .
W29 O122 1.694(18) .
W29 O74 1.768(14) .
W29 O123 1.841(18) .
W29 O124 1.842(17) .
W29 O134 1.987(17) .
W29 O114 2.420(19) .
W30 O85 1.601(18) .
W30 O82 1.748(14) .
W30 O128 1.86(2) .
W30 O123 1.95(2) .
W30 O130 1.966(16) .
W30 O114 2.398(18) .
W31 W31' 0.617(17) .
W31 O106 1.752(14) .
W31 O54 1.802(14) .
W31 O128 1.85(2) .
W31 O127 1.915(19) .
W31 O129 1.973(16) .
W31 O113 2.406(17) .
W31' O106 1.446(19) .
W31' O128 1.61(2) .
W31' O54 1.81(2) .
W31' O129 2.25(2) .
W31' O127 2.45(3) .
W32 O83 1.706(14) .
W32 O64 1.788(16) .
W32 O127 1.808(18) .
W32 O126 1.888(17) .
W32 O108 1.995(16) .
W32 O113 2.347(18) .
W32 W33' 3.13(2) .
W33' W33 0.623(19) .
W33' O126 1.50(2) .
W33' O107 1.79(2) .
W33' O115 1.99(3) .
W33' O86 2.02(2) .
W33' O110 2.16(2) .
W33' O125 2.24(3) .
W33 O110 1.666(15) .
W33 O86 1.763(15) .
W33 O126 1.870(19) .
W33 O125 1.92(2) .
W33 O107 2.041(16) .
W33 O115 2.34(2) .
W34' O156 1.13(2) .
W34' O130 1.869(17) .
W34' O134 2.031(17) .
W34' W35 2.076(6) .
W34' O268 2.21(5) .
W34' W34 2.285(6) .
W34 W36' 1.587(6) .
W34 O145 1.75(2) .
W34 O99 1.816(13) .
W34 O156 1.88(2) .
W34 O134 1.936(17) .
W34 O155 1.97(3) .
W34 O89 2.322(17) .
W35 W35' 1.628(6) .
W35 O133 1.712(19) .
W35 O129 1.875(17) .
W35 O156 1.92(2) .
W35 O130 1.961(15) .
W35 O154 1.97(2) .
W35 O89 2.329(15) .
W35' O154 0.81(2) .
W35' O129 1.848(17) .
W35' O108 2.223(19) .
W35' W36 2.247(8) .
W35' O89 2.393(14) .
W36' O155 0.79(3) .
W36' O277 1.92(8) 1_656
W36' O99 1.973(14) .
W36' W36 2.119(7) .
W36' O107 2.24(2) .
W36' O89 2.257(17) .
W36 O132 1.755(19) .
W36 O155 1.78(3) .
W36 O107 1.815(15) .
W36 O108 1.850(16) .
W36 O154 1.90(2) .
W36 O89 2.454(14) .
Co1 O3 2.012(12) .
Co1 O41 2.070(11) .
Co1 O24 2.083(11) .
Co1 O42 2.092(13) .
Co1 O4 2.203(11) .
Co1 O9 2.204(12) .
Co1 Na1 3.460(19) .
Co2 O7 2.006(12) .
Co2 O13 2.049(11) .
Co2 O10 2.059(10) .
Co2 O2 2.061(12) .
Co2 O9 2.187(12) .
Co2 O4 2.203(12) .
Co2 Na1 3.47(2) .
Co3 O22 2.041(12) .
Co3 O23 2.052(13) .
Co3 O24 2.057(12) .
Co3 O10 2.082(12) .
Co3 O14 2.137(10) .
Co3 O4 2.199(10) .
Co4 O11 2.037(13) .
Co4 O32 2.049(14) .
Co4 O26 2.063(11) .
Co4 O19 2.075(10) .
Co4 O20 2.168(11) .
Co4 O5 2.174(13) .
Co4 Na1' 3.57(2) .
Co5 O36 2.003(13) .
Co5 O18 2.082(11) .
Co5 O45 2.089(13) .
Co5 O19 2.101(12) .
Co5 O25 2.105(11) .
Co5 O5 2.191(11) .
Co6 O8 2.016(11) .
Co6 O18 2.065(10) .
Co6 O29 2.087(10) .
Co6 O31 2.107(14) .
Co6 O20 2.184(12) .
Co6 O5 2.199(12) .
Co6 Na1' 3.57(2) .
Na1 Na1' 1.68(3) .
Na1 O203 2.27(2) .
Na1 O204 2.27(2) .
Na1 O242 2.32(3) .
Na1 O9 2.49(2) .
Na1 O41 2.51(2) .
Na1 O13 2.54(2) .
Na1 P3 3.448(19) .
Na1' O203 2.24(3) .
Na1' O204 2.26(3) .
Na1' O242 2.54(3) .
Na1' O26 2.58(3) .
Na1' O20 2.59(2) .
Na1' O29 2.61(3) .
Na1' Na2' 4.21(3) .
Na2 Na2' 1.49(4) .
Na2 O234 2.17(7) .
Na2 O237 2.31(4) .
Na2 O203 2.53(3) .
Na2 O51 2.59(4) .
Na2 O227 2.66(4) .
Na2' O234 1.42(6) .
Na2' O237 2.05(4) .
Na2' O233 2.37(4) .
Na2' O203 2.53(3) .
Na2' O81 2.54(3) .
Na3 O249 2.05(4) 2_566
Na3 O248 2.11(4) .
Na3 O75 2.36(3) .
Na3 O211 2.44(3) 2_566
Na3 O72 2.76(3) 2_566
Na3 Na12 3.98(6) 2_566
Na4 O219 2.28(2) 2_556
Na4 O34 2.370(18) .
Na4 O216 2.44(2) .
Na4 O15 2.455(18) 2_556
Na4 O214 2.50(2) 2_556
Na4 O210 2.530(19) 2_556
Na4 W16 3.699(13) 2_556
Na5 O304 0.89(3) .
Na5 O214 2.58(3) .
Na5 O6 2.70(3) .
Na5 O45 2.92(3) .
Na5 O213 2.93(3) 2_556
Na5 O266 3.01(5) .
Na6 Na11 1.92(5) 1_655
Na6 Na7 1.94(5) .
Na6 O213 2.15(3) 1_655
Na6 O202 2.35(3) 1_655
Na6 O28 2.54(3) .
Na6 O30 2.56(3) 1_655
Na6 O235 2.67(4) .
Na7 Na11 1.63(6) 1_655
Na7 O232 2.31(6) .
Na7 O217 2.47(5) .
Na7 O250 2.91(7) 1_655
Na7 O23 2.92(4) .
Na7 Na12 3.73(6) 1_655
Na8 O240 2.34(5) .
Na8 O229 2.58(5) .
Na8 O71 2.67(4) .
Na8 O268 3.02(6) 1_554
Na9 O246 2.52(6) 2_566
Na9 O269 2.60(6) 2_566
Na9 O153 2.68(4) .
Na9 O301 2.78(8) .
Na10 O272 2.21(7) 2_666
Na10 O258 2.27(5) 1_655
Na10 O278 2.45(8) .
Na10 O73 2.48(4) .
Na10 O131 2.69(4) 2_666
Na11 Na7 1.63(6) 1_455
Na11 Na6 1.92(5) 1_455
Na11 O217 2.08(5) 1_455
Na11 O202 2.20(5) .
Na11 O232 2.39(6) 1_455
Na11 O250 2.53(7) .
Na11 O30 2.67(5) .
Na11 O67 2.78(4) .
Na11 Na12 3.25(6) .
Na12 O262 1.81(6) .
Na12 O72 2.37(5) .
Na12 O65 2.41(4) 1_455
Na12 O217 2.57(5) 1_455
Na12 O250 2.58(7) .
Na12 O232 2.58(6) 1_455
Na12 Na7 3.73(6) 1_455
Na12 Na3 3.98(6) 2_566
P1 O95 1.486(17) .
P1 O100 1.491(14) .
P1 O116 1.504(15) .
P1 O37 1.574(13) .
P2 O50 1.520(13) .
P2 O4 1.534(12) .
P2 O117 1.546(15) .
P2 O94 1.550(15) .
P3 O9 1.504(12) .
P3 O20 1.533(12) .
P3 O47 1.542(10) .
P3 O35 1.547(11) .
P4 O105 1.520(17) .
P4 O111 1.540(18) .
P4 O5 1.553(13) .
P4 O112 1.56(2) .
P5 O114 1.492(18) .
P5 O113 1.500(19) .
P5 O115 1.52(2) .
P5 O89 1.565(16) .
O15 Na4 2.455(18) 2_556
O30 Na6 2.56(3) 1_455
O65 Na12 2.41(4) 1_655
O72 Na3 2.76(3) 2_566
O131 Na10 2.69(4) 2_666
O202 Na6 2.35(3) 1_455
O210 Na4 2.530(19) 2_556
O211 Na3 2.44(3) 2_566
O213 Na6 2.15(3) 1_455
O213 Na5 2.93(3) 2_556
O214 Na4 2.50(2) 2_556
O217 Na11 2.08(5) 1_655
O217 Na12 2.57(5) 1_655
O219 Na4 2.28(2) 2_556
O232 O250 0.85(5) 1_655
O232 Na11 2.39(6) 1_655
O232 Na12 2.58(6) 1_655
O233 O303 0.88(4) .
O246 Na9 2.52(6) 2_566
O249 Na3 2.05(4) 2_566
O250 O232 0.85(5) 1_455
O250 Na7 2.91(7) 1_455
O258 Na10 2.27(5) 1_455
O268 Na8 3.02(6) 1_556
O269 Na9 2.60(6) 2_566
O272 Na10 2.21(7) 2_666
O276 O277 1.68(8) 1_656
O277 O276 1.68(8) 1_454
O277 W36' 1.92(8) 1_454
